data_4336690
loop_
_publ_author_name
'Micha\/l J. Koby\/lka'
'Katarzyna \'Slepokura'
'Maria Acebr\'on Rodicio'
'Marta Paluch'
'Jerzy Lisowski'

_publ_contact_author_address
;
Department of Chemistry, 
University of Wroclaw, 
14 F. Joliot-Curie
50-383 Wroclaw,
Poland
;
_publ_contact_author_email jerzy.lisowski@chem.uni.wroc.pl
_publ_contact_author_fax '+48 71 3282348'
_publ_contact_author_name 'Jerzy Lisowski'
_publ_contact_author_phone '+48 71 3757252'
_publ_section_title
;
 Incorporation of Trinuclear Lanthanide(III) Hydroxo Bridged Clusters in
 Macrocyclic Frameworks
;
_journal_name_full 'Inorganic Chemistry'
_journal_page_first 12893
_journal_page_last 12903
_journal_paper_doi 10.1021/ic400508y
_journal_volume 52
_journal_year 2013
_chemical_absolute_configuration rmad
_chemical_formula_sum 'C116 H206 Gd6 N20 O46'
_chemical_formula_weight 3560.51
_chemical_name_systematic
; 
 ? 
;
_space_group_IT_number 5
_symmetry_cell_setting monoclinic
_symmetry_space_group_name_Hall 'C 2y'
_symmetry_space_group_name_H-M 'C 1 2 1'
_atom_sites_solution_hydrogens geom
_atom_sites_solution_primary direct
_atom_sites_solution_secondary difmap
_audit_creation_method SHELXL-97
_cell_angle_alpha 90.00
_cell_angle_beta 109.39(3)
_cell_angle_gamma 90.00
_cell_formula_units_Z 2
_cell_length_a 16.783(4)
_cell_length_b 20.900(4)
_cell_length_c 21.933(4)
_cell_measurement_reflns_used 18840
_cell_measurement_temperature 100(2)
_cell_measurement_theta_max 36.78
_cell_measurement_theta_min 2.85
_cell_volume 7257(3)
_computing_cell_refinement
;
CrysAlis RED, Oxford Diffraction Ltd.,
Version 1.171.33.42 (release 29-05-2009 CrysAlis171 .NET)
(compiled May 29 2009,17:40:42)
;
_computing_data_collection
;
CrysAlis CCD, Oxford Diffraction Ltd.,
Version 1.171.33.42 (release 29-05-2009 CrysAlis171 .NET)
(compiled May 29 2009,17:40:42)
;
_computing_data_reduction
;
CrysAlis RED, Oxford Diffraction Ltd.,
Version 1.171.33.42 (release 29-05-2009 CrysAlis171 .NET)
(compiled May 29 2009,17:40:42)
;
_computing_structure_refinement 'SHELXL-97 (Sheldrick, 2008)'
_computing_structure_solution 'SHELXS-97 (Sheldrick, 2008)'
_diffrn_ambient_temperature 100(2)
_diffrn_measured_fraction_theta_full 0.991
_diffrn_measured_fraction_theta_max 0.892
_diffrn_measurement_device_type
;
Kuma KM4 CCD kappa-geometry diffractometer with a Sapphire CCD camera
;
_diffrn_measurement_method 'omega scan'
_diffrn_radiation_monochromator graphite
_diffrn_radiation_source 'Enhance (Mo) x-ray Source'
_diffrn_radiation_type MoK\a
_diffrn_radiation_wavelength 0.71073
_diffrn_reflns_av_R_equivalents 0.0309
_diffrn_reflns_av_sigmaI/netI 0.0548
_diffrn_reflns_limit_h_max 22
_diffrn_reflns_limit_h_min -22
_diffrn_reflns_limit_k_max 27
_diffrn_reflns_limit_k_min -29
_diffrn_reflns_limit_l_max 29
_diffrn_reflns_limit_l_min -21
_diffrn_reflns_number 31314
_diffrn_reflns_theta_full 26.00
_diffrn_reflns_theta_max 29.99
_diffrn_reflns_theta_min 2.86
_exptl_absorpt_coefficient_mu 2.788
_exptl_absorpt_correction_T_max 0.806
_exptl_absorpt_correction_T_min 0.650
_exptl_absorpt_correction_type analytical
_exptl_absorpt_process_details
;
CrysAlis RED, Oxford Diffraction Ltd.,
Version 1.171.33.42 (release 29-05-2009 CrysAlis171 .NET)
(compiled May 29 2009,17:40:42)
Analytical numeric absorption correction using a multifaceted crystal
model based on expressions derived by R.C. Clark & J.S. Reid.
(Clark, R. C. & Reid, J. S. (1995). Acta Cryst. A51, 887-897)
;
_exptl_crystal_colour yellowish
_exptl_crystal_density_diffrn 1.629
_exptl_crystal_description block
_exptl_crystal_F_000 3588
_exptl_crystal_size_max 0.17
_exptl_crystal_size_mid 0.10
_exptl_crystal_size_min 0.09
_refine_diff_density_max 1.309
_refine_diff_density_min -0.785
_refine_diff_density_rms 0.128
_refine_ls_abs_structure_details 'Flack H D (1983), Acta Cryst. A39, 876-881'
_refine_ls_abs_structure_Flack 0.013(9)
_refine_ls_extinction_method none
_refine_ls_goodness_of_fit_ref 1.002
_refine_ls_hydrogen_treatment constr
_refine_ls_matrix_type full
_refine_ls_number_parameters 847
_refine_ls_number_reflns 17583
_refine_ls_number_restraints 310
_refine_ls_restrained_S_all 0.999
_refine_ls_R_factor_all 0.0499
_refine_ls_R_factor_gt 0.0396
_refine_ls_shift/su_max 0.001
_refine_ls_shift/su_mean 0.000
_refine_ls_structure_factor_coef Fsqd
_refine_ls_weighting_details 'calc w=1/[\s^2^(Fo^2^)+(0.0525P)^2^+0.0000P] where P=(Fo^2^+2Fc^2^)/3'
_refine_ls_weighting_scheme calc
_refine_ls_wR_factor_gt 0.0886
_refine_ls_wR_factor_ref 0.0913
_reflns_number_gt 15002
_reflns_number_total 17583
_reflns_threshold_expression >2sigma(I)
_cod_data_source_file ic400508y_si_002_6.cif
_cod_data_source_block 10
_cod_original_sg_symbol_H-M 'C 2'
_cod_database_code 4336690

loop_
_symmetry_equiv_pos_as_xyz
'x, y, z'
'-x, y, -z'
'x+1/2, y+1/2, z'
'-x+1/2, y+1/2, -z'

loop_
_atom_site_label
_atom_site_type_symbol
_atom_site_fract_x
_atom_site_fract_y
_atom_site_fract_z
_atom_site_U_iso_or_equiv
_atom_site_adp_type
_atom_site_occupancy
_atom_site_symmetry_multiplicity
_atom_site_calc_flag
_atom_site_refinement_flags
_atom_site_disorder_assembly
_atom_site_disorder_group
Gd1A Gd 0.396059(17) 0.35847(4) -0.056201(12) 0.01968(6) Uani 1 1 d . . .
Gd2A Gd 0.5000 0.50692(4) 0.0000 0.02172(9) Uani 1 2 d S . .
O1A O 0.5000 0.2799(3) 0.0000 0.0220(12) Uani 1 2 d S . .
O2A O 0.3647(3) 0.47195(19) -0.07134(19) 0.0246(9) Uani 1 1 d . . .
O3A O 0.4723(2) 0.40809(18) 0.04429(17) 0.0192(8) Uani 1 1 d . . .
H3AO H 0.4491 0.4080 0.0808 0.023 Uiso 1 1 calc R . .
N1A N 0.3351(3) 0.2517(2) -0.0972(2) 0.0235(10) Uani 1 1 d . . .
H1A H 0.3293 0.2306 -0.0615 0.028 Uiso 1 1 calc R . .
N2A N 0.2399(3) 0.3627(3) -0.1226(2) 0.0228(10) Uani 1 1 d . . .
H2A H 0.2360 0.3761 -0.1640 0.027 Uiso 1 1 calc R . .
N3A N 0.4241(3) 0.6090(2) -0.0523(2) 0.0277(12) Uani 1 1 d . . .
H3A H 0.3800 0.6153 -0.0361 0.033 Uiso 1 1 calc R . .
C1A C 0.5000 0.2142(4) 0.0000 0.0153(15) Uani 1 2 d S . .
C2A C 0.4546(4) 0.1794(3) -0.0561(3) 0.0253(12) Uani 1 1 d . . .
C3A C 0.4558(5) 0.1137(3) -0.0542(3) 0.0336(15) Uani 1 1 d . . .
H3A1 H 0.4247 0.0908 -0.0920 0.040 Uiso 1 1 calc R . .
C4A C 0.5000 0.0795(4) 0.0000 0.037(2) Uani 1 2 d S . .
C5A C 0.5000 0.0064(4) 0.0000 0.067(4) Uani 1 2 d SD . .
C6A C 0.5367(8) -0.0293(8) -0.0453(5) 0.065(5) Uiso 0.50 1 d PD . .
H6A1 H 0.5321 -0.0755 -0.0397 0.098 Uiso 0.50 1 calc PR . .
H6A2 H 0.5963 -0.0176 -0.0353 0.098 Uiso 0.50 1 calc PR . .
H6A3 H 0.5053 -0.0176 -0.0902 0.098 Uiso 0.50 1 calc PR . .
C7A C 0.4054(3) -0.0098(8) -0.0220(7) 0.074(6) Uiso 0.50 1 d PD . .
H7A1 H 0.3981 -0.0563 -0.0237 0.112 Uiso 0.50 1 calc PR . .
H7A2 H 0.3774 0.0084 -0.0650 0.112 Uiso 0.50 1 calc PR . .
H7A3 H 0.3804 0.0084 0.0087 0.112 Uiso 0.50 1 calc PR . .
C8A C 0.5392(9) -0.0232(7) 0.0672(3) 0.060(5) Uiso 0.50 1 d PD . .
H8A1 H 0.5371 -0.0699 0.0636 0.089 Uiso 0.50 1 calc PR . .
H8A2 H 0.5075 -0.0093 0.0951 0.089 Uiso 0.50 1 calc PR . .
H8A3 H 0.5981 -0.0093 0.0858 0.089 Uiso 0.50 1 calc PR . .
C9A C 0.4016(4) 0.2148(3) -0.1145(3) 0.0269(13) Uani 1 1 d . . .
H9A1 H 0.3746 0.1844 -0.1499 0.032 Uiso 1 1 calc R . .
H9A2 H 0.4372 0.2446 -0.1294 0.032 Uiso 1 1 calc R . .
C10A C 0.2495(4) 0.2506(3) -0.1468(3) 0.0252(12) Uani 1 1 d . . .
H10A H 0.2544 0.2619 -0.1897 0.030 Uiso 1 1 calc R . .
C11A C 0.2079(4) 0.1842(3) -0.1517(3) 0.0342(15) Uani 1 1 d . . .
H11A H 0.2432 0.1522 -0.1641 0.041 Uiso 1 1 calc R . .
H11B H 0.2050 0.1719 -0.1089 0.041 Uiso 1 1 calc R . .
C12A C 0.1188(5) 0.1836(4) -0.2016(4) 0.0459(19) Uani 1 1 d . . .
H12A H 0.1217 0.1922 -0.2452 0.055 Uiso 1 1 calc R . .
H12B H 0.0929 0.1409 -0.2023 0.055 Uiso 1 1 calc R . .
C13A C 0.0649(4) 0.2345(4) -0.1841(4) 0.0444(18) Uani 1 1 d . . .
H13A H 0.0573 0.2231 -0.1426 0.053 Uiso 1 1 calc R . .
H13B H 0.0084 0.2357 -0.2178 0.053 Uiso 1 1 calc R . .
C14A C 0.1059(4) 0.3006(4) -0.1783(3) 0.0399(17) Uani 1 1 d . . .
H14A H 0.0715 0.3320 -0.1641 0.048 Uiso 1 1 calc R . .
H14B H 0.1074 0.3141 -0.2211 0.048 Uiso 1 1 calc R . .
C15A C 0.1967(4) 0.2999(3) -0.1293(3) 0.0253(13) Uani 1 1 d . . .
H15A H 0.1930 0.2882 -0.0861 0.030 Uiso 1 1 calc R . .
C16A C 0.2020(4) 0.4144(3) -0.0936(3) 0.0263(13) Uani 1 1 d . . .
H16A H 0.1409 0.4062 -0.1033 0.032 Uiso 1 1 calc R . .
H16B H 0.2293 0.4147 -0.0461 0.032 Uiso 1 1 calc R . .
C17A C 0.2142(4) 0.4780(3) -0.1209(3) 0.0267(13) Uani 1 1 d . . .
C18A C 0.1440(4) 0.5094(4) -0.1608(3) 0.0346(15) Uani 1 1 d . . .
H18A H 0.0901 0.4902 -0.1689 0.041 Uiso 1 1 calc R . .
C19A C 0.1484(4) 0.5670(4) -0.1894(3) 0.0358(16) Uani 1 1 d . A .
C20A C 0.2290(4) 0.5942(4) -0.1747(3) 0.0347(14) Uani 1 1 d . . .
H20A H 0.2344 0.6351 -0.1919 0.042 Uiso 1 1 calc R . .
C21A C 0.3009(4) 0.5631(3) -0.1356(3) 0.0260(13) Uani 1 1 d . . .
C22A C 0.2953(4) 0.5043(3) -0.1086(2) 0.0182(11) Uani 1 1 d . . .
C23A C 0.0720(4) 0.5992(3) -0.2375(3) 0.055(2) Uani 1 1 d D . .
C24A C 0.0052(6) 0.6166(5) -0.2070(5) 0.048(4) Uiso 0.595(14) 1 d PD A 1
H24A H -0.0426 0.6375 -0.2393 0.072 Uiso 0.595(14) 1 calc PR A 1
H24B H 0.0298 0.6458 -0.1706 0.072 Uiso 0.595(14) 1 calc PR A 1
H24C H -0.0143 0.5777 -0.1915 0.072 Uiso 0.595(14) 1 calc PR A 1
C25A C 0.0922(8) 0.6606(4) -0.2677(6) 0.060(4) Uiso 0.595(14) 1 d PD A 1
H25A H 0.0400 0.6783 -0.2979 0.090 Uiso 0.595(14) 1 calc PR A 1
H25B H 0.1316 0.6507 -0.2908 0.090 Uiso 0.595(14) 1 calc PR A 1
H25C H 0.1180 0.6918 -0.2335 0.090 Uiso 0.595(14) 1 calc PR A 1
C26A C 0.0300(9) 0.5535(6) -0.2935(5) 0.083(6) Uiso 0.595(14) 1 d PD A 1
H26A H -0.0190 0.5745 -0.3245 0.124 Uiso 0.595(14) 1 calc PR A 1
H26B H 0.0115 0.5148 -0.2767 0.124 Uiso 0.595(14) 1 calc PR A 1
H26C H 0.0706 0.5418 -0.3151 0.124 Uiso 0.595(14) 1 calc PR A 1
C24Q C 0.0609(17) 0.6594(7) -0.2013(10) 0.125(14) Uiso 0.405(14) 1 d PD A 2
H24D H 0.0123 0.6839 -0.2286 0.187 Uiso 0.405(14) 1 calc PR A 2
H24E H 0.1119 0.6857 -0.1911 0.187 Uiso 0.405(14) 1 calc PR A 2
H24F H 0.0513 0.6470 -0.1612 0.187 Uiso 0.405(14) 1 calc PR A 2
C25Q C 0.0734(13) 0.6209(10) -0.3036(5) 0.065(7) Uiso 0.405(14) 1 d PD A 2
H25D H 0.0186 0.6398 -0.3282 0.097 Uiso 0.405(14) 1 calc PR A 2
H25E H 0.0844 0.5840 -0.3272 0.097 Uiso 0.405(14) 1 calc PR A 2
H25F H 0.1180 0.6529 -0.2979 0.097 Uiso 0.405(14) 1 calc PR A 2
C26Q C -0.0080(11) 0.5591(11) -0.2493(10) 0.107(12) Uiso 0.405(14) 1 d PD A 2
H26D H -0.0561 0.5811 -0.2803 0.161 Uiso 0.405(14) 1 calc PR A 2
H26E H -0.0189 0.5532 -0.2085 0.161 Uiso 0.405(14) 1 calc PR A 2
H26F H -0.0003 0.5173 -0.2668 0.161 Uiso 0.405(14) 1 calc PR A 2
C27A C 0.3848(4) 0.5954(3) -0.1226(3) 0.0340(14) Uani 1 1 d . . .
H27A H 0.4226 0.5675 -0.1371 0.041 Uiso 1 1 calc R . .
H27B H 0.3770 0.6359 -0.1472 0.041 Uiso 1 1 calc R . .
C28A C 0.4776(4) 0.6670(3) -0.0364(3) 0.0335(15) Uani 1 1 d . . .
H28A H 0.5214 0.6635 -0.0580 0.040 Uiso 1 1 calc R . .
C29A C 0.4281(6) 0.7286(3) -0.0592(4) 0.051(2) Uani 1 1 d . . .
H29A H 0.4065 0.7290 -0.1070 0.061 Uiso 1 1 calc R . .
H29B H 0.3788 0.7290 -0.0440 0.061 Uiso 1 1 calc R . .
C30A C 0.4797(6) 0.7890(3) -0.0355(4) 0.058(2) Uani 1 1 d . . .
H30A H 0.5237 0.7924 -0.0562 0.069 Uiso 1 1 calc R . .
H30B H 0.4423 0.8268 -0.0484 0.069 Uiso 1 1 calc R . .
N4A N 0.3146(4) 0.3271(2) 0.0676(2) 0.071(3) Uani 1 1 d D . .
O4A O 0.3243(3) 0.3186(2) 0.01441(17) 0.0355(11) Uani 1 1 d D B .
O5A O 0.2898(8) 0.2824(3) 0.0940(4) 0.066(4) Uiso 0.64(2) 1 d PD B 1
O6A O 0.3324(10) 0.3797(3) 0.0951(4) 0.072(4) Uiso 0.64(2) 1 d PD B 1
O5Q O 0.2506(7) 0.3057(8) 0.0771(5) 0.048(5) Uiso 0.36(2) 1 d PD B 2
O6Q O 0.3646(8) 0.3616(8) 0.1089(4) 0.040(4) Uiso 0.36(2) 1 d PD B 2
O1WA O 0.4010(3) 0.3629(2) -0.16485(18) 0.0282(9) Uani 1 1 d . . .
O1MA O 0.5741(3) 0.5376(2) -0.0741(2) 0.0307(10) Uani 1 1 d D . .
H1MA H 0.5491 0.5161 -0.1073 0.037 Uiso 1 1 calc R . .
C1MA C 0.6624(4) 0.5340(5) -0.0612(5) 0.070(3) Uani 1 1 d D . .
H1M1 H 0.6919 0.5540 -0.0194 0.105 Uiso 1 1 calc R . .
H1M2 H 0.6771 0.5565 -0.0953 0.105 Uiso 1 1 calc R . .
H1M3 H 0.6795 0.4891 -0.0601 0.105 Uiso 1 1 calc R . .
Gd1B Gd 0.061999(18) 0.09724(4) 0.448242(13) 0.02271(7) Uani 1 1 d . . .
Gd2B Gd 0.0000 0.24470(4) 0.5000 0.02527(10) Uani 1 2 d S . .
O1B O 0.0000 0.0205(3) 0.5000 0.0320(14) Uani 1 2 d S . .
O2B O 0.0811(3) 0.2094(2) 0.4337(2) 0.0281(9) Uani 1 1 d . . .
O3B O 0.0629(3) 0.14719(19) 0.54726(19) 0.0239(9) Uani 1 1 d . . .
H3BO H 0.1154 0.1473 0.5860 0.029 Uiso 1 1 calc R . .
N1B N 0.1172(4) -0.0099(3) 0.4259(3) 0.0309(12) Uani 1 1 d . . .
H1B H 0.0721 -0.0320 0.3975 0.037 Uiso 1 1 calc R . .
N2B N 0.1395(3) 0.1042(2) 0.3688(2) 0.0257(10) Uani 1 1 d . . .
H2B H 0.1917 0.1225 0.3907 0.031 Uiso 1 1 calc R . .
N3B N 0.0601(4) 0.3458(2) 0.4697(3) 0.0367(14) Uani 1 1 d . . .
H3B H 0.0330 0.3513 0.4256 0.044 Uiso 1 1 calc R . .
C1B C 0.0000 -0.0452(4) 0.5000 0.032(2) Uani 1 2 d S . .
C2B C 0.0700(6) -0.0794(3) 0.4965(4) 0.0435(19) Uani 1 1 d . . .
C3B C 0.0669(7) -0.1461(4) 0.4959(4) 0.068(3) Uani 1 1 d . . .
H3B1 H 0.1144 -0.1687 0.4924 0.082 Uiso 1 1 calc R . .
C4B C 0.0000 -0.1812(5) 0.5000 0.077(3) Uani 1 2 d SU . .
C5B C 0.0000 -0.2530(6) 0.5000 0.092(3) Uani 1 2 d SDU . .
C6B C -0.0288(12) -0.2801(9) 0.5541(6) 0.076(5) Uiso 0.50 1 d PDU . .
H6B1 H -0.0279 -0.3270 0.5526 0.114 Uiso 0.50 1 calc PR . .
H6B2 H -0.0863 -0.2654 0.5482 0.114 Uiso 0.50 1 calc PR . .
H6B3 H 0.0094 -0.2653 0.5960 0.114 Uiso 0.50 1 calc PR . .
C7B C -0.0671(11) -0.2723(11) 0.4361(5) 0.110(7) Uiso 0.50 1 d PDU . .
H7B1 H -0.0703 -0.3190 0.4329 0.165 Uiso 0.50 1 calc PR . .
H7B2 H -0.0519 -0.2549 0.3999 0.165 Uiso 0.50 1 calc PR . .
H7B3 H -0.1221 -0.2552 0.4346 0.165 Uiso 0.50 1 calc PR . .
C8B C 0.0810(9) -0.2883(13) 0.5032(11) 0.142(8) Uiso 0.50 1 d PDU . .
H8B1 H 0.0710 -0.3346 0.5019 0.213 Uiso 0.50 1 calc PR . .
H8B2 H 0.1259 -0.2773 0.5436 0.213 Uiso 0.50 1 calc PR . .
H8B3 H 0.0982 -0.2758 0.4664 0.213 Uiso 0.50 1 calc PR . .
C9B C 0.1453(5) -0.0464(3) 0.4896(4) 0.0389(18) Uani 1 1 d . . .
H9B1 H 0.1892 -0.0781 0.4899 0.047 Uiso 1 1 calc R . .
H9B2 H 0.1694 -0.0164 0.5261 0.047 Uiso 1 1 calc R . .
C10B C 0.1841(4) -0.0057(3) 0.3960(3) 0.0283(13) Uani 1 1 d . . .
H10B H 0.2373 0.0097 0.4294 0.034 Uiso 1 1 calc R . .
C11B C 0.2021(4) -0.0710(3) 0.3698(3) 0.0331(15) Uani 1 1 d . . .
H11C H 0.2233 -0.1016 0.4061 0.040 Uiso 1 1 calc R . .
H11D H 0.1491 -0.0885 0.3391 0.040 Uiso 1 1 calc R . .
C12B C 0.2684(5) -0.0633(3) 0.3352(3) 0.0363(16) Uani 1 1 d . . .
H12C H 0.3230 -0.0498 0.3670 0.044 Uiso 1 1 calc R . .
H12D H 0.2771 -0.1050 0.3170 0.044 Uiso 1 1 calc R . .
C13B C 0.2401(5) -0.0142(3) 0.2815(3) 0.0356(15) Uani 1 1 d . . .
H13C H 0.1880 -0.0292 0.2478 0.043 Uiso 1 1 calc R . .
H13D H 0.2844 -0.0088 0.2613 0.043 Uiso 1 1 calc R . .
C14B C 0.2235(4) 0.0494(3) 0.3083(3) 0.0324(14) Uani 1 1 d . . .
H14C H 0.2037 0.0808 0.2726 0.039 Uiso 1 1 calc R . .
H14D H 0.2769 0.0657 0.3396 0.039 Uiso 1 1 calc R . .
C15B C 0.1570(4) 0.0433(3) 0.3421(3) 0.0275(13) Uani 1 1 d . . .
H15B H 0.1032 0.0281 0.3095 0.033 Uiso 1 1 calc R . .
C16B C 0.0927(4) 0.1517(3) 0.3192(3) 0.0284(13) Uani 1 1 d . . .
H16C H 0.0317 0.1498 0.3134 0.034 Uiso 1 1 calc R . .
H16D H 0.0999 0.1415 0.2772 0.034 Uiso 1 1 calc R . .
C17B C 0.1260(4) 0.2174(3) 0.3404(3) 0.0280(13) Uani 1 1 d . . .
C18B C 0.1664(4) 0.2525(3) 0.3043(3) 0.0355(15) Uani 1 1 d . . .
H18B H 0.1698 0.2342 0.2656 0.043 Uiso 1 1 calc R . .
C19B C 0.2007(5) 0.3112(4) 0.3220(3) 0.0462(19) Uani 1 1 d . C .
C20B C 0.1959(6) 0.3363(4) 0.3808(4) 0.053(2) Uani 1 1 d . . .
H20B H 0.2194 0.3772 0.3950 0.064 Uiso 1 1 calc R . .
C21B C 0.1574(5) 0.3023(3) 0.4183(3) 0.0342(15) Uani 1 1 d . . .
C22B C 0.1206(4) 0.2424(3) 0.3976(3) 0.0238(12) Uani 1 1 d . . .
C23B C 0.2412(5) 0.3492(3) 0.2806(3) 0.076(3) Uani 1 1 d D . .
C24B C 0.2889(8) 0.4099(5) 0.3109(6) 0.084(5) Uiso 0.722(17) 1 d PD C 1
H24G H 0.3332 0.3991 0.3516 0.126 Uiso 0.722(17) 1 calc PR C 1
H24H H 0.2495 0.4405 0.3193 0.126 Uiso 0.722(17) 1 calc PR C 1
H24I H 0.3146 0.4291 0.2811 0.126 Uiso 0.722(17) 1 calc PR C 1
C25B C 0.1728(7) 0.3694(7) 0.2179(5) 0.093(6) Uiso 0.722(17) 1 d PD C 1
H25G H 0.1416 0.3315 0.1964 0.140 Uiso 0.722(17) 1 calc PR C 1
H25H H 0.1992 0.3902 0.1894 0.140 Uiso 0.722(17) 1 calc PR C 1
H25I H 0.1339 0.3993 0.2278 0.140 Uiso 0.722(17) 1 calc PR C 1
C26B C 0.3036(8) 0.3071(6) 0.2614(7) 0.102(6) Uiso 0.722(17) 1 d PD C 1
H26G H 0.2757 0.2671 0.2425 0.153 Uiso 0.722(17) 1 calc PR C 1
H26H H 0.3523 0.2974 0.2999 0.153 Uiso 0.722(17) 1 calc PR C 1
H26I H 0.3228 0.3298 0.2297 0.153 Uiso 0.722(17) 1 calc PR C 1
C24E C 0.3304(9) 0.3735(15) 0.3171(13) 0.083(13) Uiso 0.278(17) 1 d PD C 2
H24J H 0.3304 0.3963 0.3561 0.124 Uiso 0.278(17) 1 calc PR C 2
H24K H 0.3486 0.4025 0.2892 0.124 Uiso 0.278(17) 1 calc PR C 2
H24L H 0.3693 0.3371 0.3292 0.124 Uiso 0.278(17) 1 calc PR C 2
C25E C 0.1845(19) 0.4083(10) 0.2612(14) 0.116(19) Uiso 0.278(17) 1 d PD C 2
H25J H 0.1752 0.4263 0.2996 0.173 Uiso 0.278(17) 1 calc PR C 2
H25K H 0.1301 0.3960 0.2296 0.173 Uiso 0.278(17) 1 calc PR C 2
H25L H 0.2118 0.4403 0.2422 0.173 Uiso 0.278(17) 1 calc PR C 2
C26E C 0.2440(17) 0.3186(13) 0.2181(8) 0.055(9) Uiso 0.278(17) 1 d PD C 2
H26J H 0.1898 0.2979 0.1957 0.082 Uiso 0.278(17) 1 calc PR C 2
H26K H 0.2892 0.2866 0.2283 0.082 Uiso 0.278(17) 1 calc PR C 2
H26L H 0.2549 0.3517 0.1902 0.082 Uiso 0.278(17) 1 calc PR C 2
C27B C 0.1499(5) 0.3331(3) 0.4781(3) 0.0407(18) Uani 1 1 d . . .
H27C H 0.1744 0.3046 0.5157 0.049 Uiso 1 1 calc R . .
H27D H 0.1819 0.3738 0.4866 0.049 Uiso 1 1 calc R . .
C28B C 0.0472(5) 0.4044(3) 0.5003(3) 0.046(2) Uani 1 1 d . . .
H28B H 0.0853 0.4037 0.5463 0.056 Uiso 1 1 calc R . .
C29B C 0.0647(7) 0.4661(3) 0.4687(4) 0.067(3) Uani 1 1 d . . .
H29C H 0.1249 0.4666 0.4717 0.080 Uiso 1 1 calc R . .
H29D H 0.0302 0.4658 0.4223 0.080 Uiso 1 1 calc R . .
C30B C 0.0456(7) 0.5269(3) 0.4995(6) 0.092(4) Uani 1 1 d . . .
H30C H 0.0540 0.5645 0.4749 0.110 Uiso 1 1 calc R . .
H30D H 0.0853 0.5305 0.5443 0.110 Uiso 1 1 calc R . .
N4B N 0.2755(2) 0.1118(4) 0.52942(18) 0.068(3) Uani 1 1 d D . .
O4B O 0.2014(2) 0.0959(3) 0.5215(2) 0.0463(12) Uani 1 1 d D D .
O5B O 0.2917(4) 0.1444(7) 0.4876(5) 0.077(5) Uiso 0.60(2) 1 d PD D 1
O6B O 0.3323(3) 0.0983(8) 0.5808(4) 0.077(4) Uiso 0.60(2) 1 d PD D 1
O5E O 0.3025(5) 0.1101(8) 0.4831(3) 0.043(5) Uiso 0.40(2) 1 d PD D 2
O6E O 0.3241(5) 0.1249(9) 0.5845(3) 0.047(5) Uiso 0.40(2) 1 d PD D 2
N5B N 0.1623(3) 0.2650(3) 0.63814(19) 0.0469(17) Uani 1 1 d D . .
O7B O 0.0933(3) 0.2843(2) 0.6011(2) 0.0458(13) Uani 1 1 d D . .
O8B O 0.2072(4) 0.2317(3) 0.6155(3) 0.072(2) Uani 1 1 d D . .
O9B O 0.1898(4) 0.2815(3) 0.6957(2) 0.0614(17) Uani 1 1 d D . .
O1WB O -0.0477(3) 0.0610(2) 0.3522(2) 0.0302(10) Uani 1 1 d . . .
N6 N 0.5228(4) 0.4701(3) -0.2258(3) 0.0341(13) Uani 1 1 d . . .
O10 O 0.5008(4) 0.4303(3) -0.2704(2) 0.0497(14) Uani 1 1 d . . .
O11 O 0.5005(3) 0.4620(3) -0.1765(2) 0.0430(12) Uani 1 1 d . . .
O12 O 0.5615(4) 0.5188(3) -0.2297(2) 0.0472(13) Uani 1 1 d . . .
O2M O 0.3662(4) 0.2791(3) 0.7365(2) 0.0535(15) Uani 1 1 d D . .
H2M H 0.3140 0.2812 0.7168 0.080 Uiso 1 1 calc R . .
C2M C 0.4095(6) 0.2738(5) 0.6913(4) 0.063(2) Uani 1 1 d D . .
H2M1 H 0.3863 0.3047 0.6564 0.094 Uiso 1 1 calc R . .
H2M2 H 0.4025 0.2304 0.6734 0.094 Uiso 1 1 calc R . .
H2M3 H 0.4697 0.2825 0.7129 0.094 Uiso 1 1 calc R . .
O3M O -0.2082(3) 0.0754(3) 0.3470(2) 0.0619(17) Uani 1 1 d D . .
H3M H -0.2279 0.0871 0.3758 0.093 Uiso 1 1 calc R . .
C3M C -0.2644(6) 0.0935(6) 0.2856(3) 0.075(3) Uani 1 1 d D . .
H3M1 H -0.2804 0.1385 0.2868 0.113 Uiso 1 1 calc R . .
H3M2 H -0.3151 0.0667 0.2745 0.113 Uiso 1 1 calc R . .
H3M3 H -0.2367 0.0879 0.2531 0.113 Uiso 1 1 calc R . .
O4M O 0.2370(4) 0.1734(3) 0.0160(3) 0.0749(19) Uani 1 1 d D . .
H4M H 0.2477 0.2127 0.0173 0.112 Uiso 1 1 calc R . .
C4M C 0.3130(6) 0.1383(7) 0.0297(6) 0.103(5) Uani 1 1 d D . .
H4M1 H 0.3611 0.1666 0.0499 0.155 Uiso 1 1 calc R . .
H4M2 H 0.3174 0.1209 -0.0106 0.155 Uiso 1 1 calc R . .
H4M3 H 0.3131 0.1031 0.0592 0.155 Uiso 1 1 calc R . .

loop_
_atom_site_aniso_label
_atom_site_aniso_U_11
_atom_site_aniso_U_22
_atom_site_aniso_U_33
_atom_site_aniso_U_23
_atom_site_aniso_U_13
_atom_site_aniso_U_12
Gd1A 0.01651(14) 0.02326(13) 0.01848(13) -0.00108(11) 0.00476(10) -0.00039(11)
Gd2A 0.0230(2) 0.02039(19) 0.0208(2) 0.000 0.00595(17) 0.000
O1A 0.017(3) 0.024(3) 0.024(3) 0.000 0.006(2) 0.000
O2A 0.022(2) 0.025(2) 0.026(2) 0.0005(16) 0.0072(17) 0.0028(17)
O3A 0.018(2) 0.0234(19) 0.0164(18) -0.0002(15) 0.0065(16) -0.0037(15)
N1A 0.022(3) 0.028(3) 0.019(2) -0.0039(19) 0.005(2) 0.001(2)
N2A 0.015(2) 0.030(2) 0.021(2) -0.002(2) 0.0035(18) 0.002(2)
N3A 0.026(3) 0.024(3) 0.033(3) 0.002(2) 0.010(2) 0.005(2)
C1A 0.015(4) 0.014(3) 0.020(4) 0.000 0.010(3) 0.000
C2A 0.028(3) 0.024(3) 0.024(3) 0.000(2) 0.009(3) -0.004(2)
C3A 0.044(4) 0.029(3) 0.032(3) -0.009(2) 0.018(3) -0.005(3)
C4A 0.056(7) 0.020(4) 0.038(5) 0.000 0.018(5) 0.000
C5A 0.124(12) 0.013(4) 0.060(7) 0.000 0.026(8) 0.000
C9A 0.033(4) 0.026(3) 0.021(3) -0.007(2) 0.008(3) -0.004(3)
C10A 0.022(3) 0.030(3) 0.020(3) -0.004(2) 0.002(2) -0.005(2)
C11A 0.031(4) 0.031(3) 0.036(3) -0.003(3) 0.006(3) -0.007(3)
C12A 0.045(5) 0.040(4) 0.040(4) -0.010(3) -0.002(4) -0.012(3)
C13A 0.022(4) 0.054(5) 0.048(4) -0.006(3) -0.001(3) -0.014(3)
C14A 0.029(4) 0.050(4) 0.033(4) -0.011(3) 0.001(3) -0.005(3)
C15A 0.020(3) 0.038(3) 0.019(3) -0.009(2) 0.007(2) -0.003(2)
C16A 0.020(3) 0.039(3) 0.024(3) -0.002(2) 0.013(2) 0.001(2)
C17A 0.025(3) 0.035(3) 0.017(3) -0.001(2) 0.002(2) 0.008(3)
C18A 0.026(3) 0.054(4) 0.024(3) 0.002(3) 0.008(3) 0.014(3)
C19A 0.028(4) 0.050(4) 0.026(3) 0.002(3) 0.005(3) 0.023(3)
C20A 0.041(4) 0.039(3) 0.024(3) 0.005(3) 0.011(3) 0.012(3)
C21A 0.030(3) 0.029(3) 0.019(3) 0.004(2) 0.008(2) 0.010(2)
C22A 0.021(3) 0.022(3) 0.012(2) 0.000(2) 0.007(2) 0.003(2)
C23A 0.035(4) 0.071(5) 0.056(5) 0.015(5) 0.011(4) 0.020(4)
C27A 0.041(4) 0.030(3) 0.028(3) 0.003(3) 0.008(3) 0.004(3)
C28A 0.032(4) 0.024(3) 0.042(4) 0.001(3) 0.009(3) -0.002(3)
C29A 0.058(5) 0.025(3) 0.057(5) 0.008(3) 0.003(4) 0.003(3)
C30A 0.073(6) 0.023(3) 0.069(5) 0.003(3) 0.012(5) -0.002(4)
N4A 0.082(6) 0.086(6) 0.068(5) -0.038(4) 0.056(5) -0.055(5)
O4A 0.024(2) 0.061(3) 0.023(2) 0.004(2) 0.0090(19) -0.001(2)
O1WA 0.024(2) 0.038(2) 0.0231(19) -0.0004(19) 0.0086(16) -0.003(2)
O1MA 0.026(3) 0.034(2) 0.034(2) 0.0018(19) 0.012(2) -0.0023(19)
C1MA 0.091(8) 0.052(5) 0.066(6) 0.005(4) 0.025(6) -0.011(5)
Gd1B 0.02264(16) 0.02238(14) 0.02549(14) 0.00345(12) 0.01116(12) 0.00230(12)
Gd2B 0.0279(2) 0.01932(19) 0.0265(2) 0.000 0.00626(18) 0.000
O1B 0.039(4) 0.028(3) 0.037(3) 0.000 0.024(3) 0.000
O2B 0.029(2) 0.022(2) 0.034(2) 0.0066(17) 0.0118(19) -0.0074(18)
O3B 0.018(2) 0.029(2) 0.023(2) 0.0005(16) 0.0050(17) 0.0001(16)
N1B 0.030(3) 0.030(3) 0.039(3) 0.012(2) 0.021(3) 0.011(2)
N2B 0.023(3) 0.028(3) 0.030(2) 0.006(2) 0.013(2) 0.004(2)
N3B 0.053(4) 0.022(3) 0.028(3) 0.002(2) 0.004(3) -0.011(2)
C1B 0.058(7) 0.021(4) 0.031(5) 0.000 0.032(5) 0.000
C2B 0.070(5) 0.026(3) 0.054(4) 0.013(3) 0.046(4) 0.013(3)
C3B 0.128(9) 0.031(4) 0.079(6) 0.019(4) 0.078(6) 0.030(5)
C4B 0.141(9) 0.025(5) 0.093(7) 0.000 0.077(7) 0.000
C5B 0.137(7) 0.056(5) 0.102(6) 0.000 0.063(6) 0.000
C9B 0.060(5) 0.029(3) 0.044(4) 0.014(3) 0.040(4) 0.020(3)
C10B 0.028(3) 0.033(3) 0.028(3) 0.003(2) 0.015(3) 0.006(2)
C11B 0.031(4) 0.038(4) 0.032(3) 0.008(3) 0.014(3) 0.010(3)
C12B 0.039(4) 0.043(4) 0.031(3) 0.000(3) 0.017(3) 0.013(3)
C13B 0.037(4) 0.046(4) 0.029(3) 0.001(3) 0.018(3) 0.001(3)
C14B 0.032(4) 0.039(4) 0.028(3) 0.001(3) 0.012(3) 0.006(3)
C15B 0.028(3) 0.031(3) 0.027(3) 0.000(2) 0.014(3) 0.000(3)
C16B 0.026(3) 0.039(3) 0.022(3) 0.006(2) 0.010(3) 0.000(3)
C17B 0.024(3) 0.031(3) 0.025(3) 0.003(2) 0.002(2) -0.002(2)
C18B 0.037(4) 0.041(4) 0.028(3) 0.010(3) 0.009(3) -0.001(3)
C19B 0.051(5) 0.049(4) 0.037(4) 0.012(3) 0.011(4) -0.018(4)
C20B 0.066(6) 0.050(5) 0.040(4) -0.002(3) 0.013(4) -0.034(4)
C21B 0.040(4) 0.038(4) 0.022(3) 0.001(3) 0.007(3) -0.014(3)
C22B 0.019(3) 0.027(3) 0.018(3) 0.010(2) -0.002(2) -0.006(2)
C23B 0.122(9) 0.064(6) 0.050(5) -0.001(4) 0.040(5) -0.056(6)
C27B 0.044(5) 0.041(4) 0.031(4) 0.003(3) 0.005(3) -0.022(3)
C28B 0.079(6) 0.017(3) 0.029(3) 0.006(2) -0.002(4) -0.003(3)
C29B 0.084(7) 0.025(4) 0.062(5) 0.014(3) -0.015(5) -0.018(4)
C30B 0.126(9) 0.011(3) 0.100(8) -0.001(4) -0.016(8) -0.014(4)
N4B 0.046(5) 0.122(8) 0.036(4) 0.011(4) 0.013(3) -0.003(5)
O4B 0.026(3) 0.070(3) 0.043(3) 0.012(3) 0.011(2) 0.005(3)
N5B 0.050(4) 0.039(3) 0.036(3) 0.005(3) -0.007(3) -0.019(3)
O7B 0.041(3) 0.028(2) 0.054(3) 0.003(2) -0.003(3) -0.007(2)
O8B 0.036(4) 0.085(5) 0.079(5) -0.008(4) -0.003(3) 0.007(3)
O9B 0.077(4) 0.064(4) 0.026(3) 0.002(2) -0.006(3) -0.017(3)
O1WB 0.028(2) 0.033(2) 0.030(2) -0.0084(18) 0.0113(19) -0.0053(19)
N6 0.033(3) 0.040(3) 0.030(3) 0.001(2) 0.012(3) 0.001(3)
O10 0.054(4) 0.058(3) 0.038(3) -0.012(2) 0.015(3) -0.010(3)
O11 0.050(3) 0.057(3) 0.025(2) 0.006(2) 0.016(2) -0.005(3)
O12 0.056(3) 0.048(3) 0.038(3) 0.004(2) 0.018(3) -0.016(3)
O2M 0.059(4) 0.066(4) 0.040(3) -0.011(3) 0.021(3) 0.004(3)
C2M 0.077(7) 0.058(5) 0.057(5) 0.002(4) 0.025(5) 0.015(5)
O3M 0.035(3) 0.110(5) 0.042(3) -0.015(3) 0.014(3) -0.001(3)
C3M 0.050(5) 0.110(8) 0.049(5) 0.000(6) -0.007(4) 0.011(6)
O4M 0.050(4) 0.080(5) 0.083(5) 0.012(4) 0.005(4) -0.002(3)
C4M 0.061(7) 0.176(14) 0.081(8) 0.041(9) 0.033(6) 0.020(8)

loop_
_atom_type_symbol
_atom_type_description
_atom_type_scat_dispersion_real
_atom_type_scat_dispersion_imag
_atom_type_scat_source
C C 0.0033 0.0016 'International Tables Vol C Tables 4.2.6.8 and 6.1.1.4'
H H 0.0000 0.0000 'International Tables Vol C Tables 4.2.6.8 and 6.1.1.4'
N N 0.0061 0.0033 'International Tables Vol C Tables 4.2.6.8 and 6.1.1.4'
O O 0.0106 0.0060 'International Tables Vol C Tables 4.2.6.8 and 6.1.1.4'
Gd Gd -0.1653 3.9035 'International Tables Vol C Tables 4.2.6.8 and 6.1.1.4'

loop_
_geom_angle_atom_site_label_1
_geom_angle_atom_site_label_2
_geom_angle_atom_site_label_3
_geom_angle
_geom_angle_site_symmetry_1
_geom_angle_site_symmetry_3
O3A Gd1A O3A 60.96(16) 2_655 .
O3A Gd1A O4A 136.64(13) 2_655 .
O3A Gd1A O4A 77.63(13) . .
O3A Gd1A O1WA 75.89(13) 2_655 .
O3A Gd1A O1WA 135.33(14) . .
O4A Gd1A O1WA 146.92(14) . .
O3A Gd1A O1A 75.69(12) 2_655 .
O3A Gd1A O1A 75.47(13) . .
O4A Gd1A O1A 82.36(12) . .
O1WA Gd1A O1A 105.94(11) . .
O3A Gd1A O2A 74.93(13) 2_655 .
O3A Gd1A O2A 74.18(13) . .
O4A Gd1A O2A 107.12(15) . .
O1WA Gd1A O2A 84.50(15) . .
O1A Gd1A O2A 145.20(14) . .
O3A Gd1A N1A 133.27(15) 2_655 .
O3A Gd1A N1A 138.71(14) . .
O4A Gd1A N1A 71.87(15) . .
O1WA Gd1A N1A 79.81(15) . .
O1A Gd1A N1A 73.50(15) . .
O2A Gd1A N1A 141.26(15) . .
O3A Gd1A N2A 142.39(15) 2_655 .
O3A Gd1A N2A 130.44(14) . .
O4A Gd1A N2A 74.90(15) . .
O1WA Gd1A N2A 78.45(14) . .
O1A Gd1A N2A 138.48(16) . .
O2A Gd1A N2A 75.65(15) . .
N1A Gd1A N2A 66.63(16) . .
O3A Gd1A Gd1A 42.09(9) 2_655 2_655
O3A Gd1A Gd1A 41.82(10) . 2_655
O4A Gd1A Gd1A 98.05(10) . 2_655
O1WA Gd1A Gd1A 109.79(10) . 2_655
O1A Gd1A Gd1A 42.85(10) . 2_655
O2A Gd1A Gd1A 102.36(10) . 2_655
N1A Gd1A Gd1A 116.25(11) . 2_655
N2A Gd1A Gd1A 171.45(10) . 2_655
O3A Gd1A Gd2A 41.66(9) 2_655 .
O3A Gd1A Gd2A 41.70(9) . .
O4A Gd1A Gd2A 111.75(10) . .
O1WA Gd1A Gd2A 97.71(11) . .
O1A Gd1A Gd2A 103.14(10) . .
O2A Gd1A Gd2A 42.08(10) . .
N1A Gd1A Gd2A 174.93(11) . .
N2A Gd1A Gd2A 117.38(12) . .
Gd1A Gd1A Gd2A 60.289(12) 2_655 .
O3A Gd2A O3A 60.63(18) . 2_655
O3A Gd2A O2A 74.52(13) . .
O3A Gd2A O2A 75.05(13) 2_655 .
O3A Gd2A O2A 75.05(13) . 2_655
O3A Gd2A O2A 74.52(13) 2_655 2_655
O2A Gd2A O2A 144.60(19) . 2_655
O3A Gd2A O1MA 75.27(14) . 2_655
O3A Gd2A O1MA 135.11(14) 2_655 2_655
O2A Gd2A O1MA 86.15(15) . 2_655
O2A Gd2A O1MA 103.13(15) 2_655 2_655
O3A Gd2A O1MA 135.11(14) . .
O3A Gd2A O1MA 75.27(14) 2_655 .
O2A Gd2A O1MA 103.13(15) . .
O2A Gd2A O1MA 86.15(15) 2_655 .
O1MA Gd2A O1MA 149.5(2) 2_655 .
O3A Gd2A N3A 132.37(14) . 2_655
O3A Gd2A N3A 140.20(16) 2_655 2_655
O2A Gd2A N3A 140.28(15) . 2_655
O2A Gd2A N3A 74.85(15) 2_655 2_655
O1MA Gd2A N3A 76.70(16) 2_655 2_655
O1MA Gd2A N3A 77.91(16) . 2_655
O3A Gd2A N3A 140.20(16) . .
O3A Gd2A N3A 132.37(14) 2_655 .
O2A Gd2A N3A 74.85(15) . .
O2A Gd2A N3A 140.28(15) 2_655 .
O1MA Gd2A N3A 77.91(16) 2_655 .
O1MA Gd2A N3A 76.70(16) . .
N3A Gd2A N3A 66.7(2) 2_655 .
O3A Gd2A Gd1A 41.58(9) . .
O3A Gd2A Gd1A 41.28(9) 2_655 .
O2A Gd2A Gd1A 42.59(9) . .
O2A Gd2A Gd1A 102.01(10) 2_655 .
O1MA Gd2A Gd1A 99.19(11) 2_655 .
O1MA Gd2A Gd1A 107.30(11) . .
N3A Gd2A Gd1A 173.89(11) 2_655 .
N3A Gd2A Gd1A 117.17(12) . .
O3A Gd2A Gd1A 41.28(9) . 2_655
O3A Gd2A Gd1A 41.58(9) 2_655 2_655
O2A Gd2A Gd1A 102.01(10) . 2_655
O2A Gd2A Gd1A 42.59(9) 2_655 2_655
O1MA Gd2A Gd1A 107.30(11) 2_655 2_655
O1MA Gd2A Gd1A 99.19(11) . 2_655
N3A Gd2A Gd1A 117.17(12) 2_655 2_655
N3A Gd2A Gd1A 173.89(11) . 2_655
Gd1A Gd2A Gd1A 59.42(2) . 2_655
C1A O1A Gd1A 132.85(10) . 2_655
C1A O1A Gd1A 132.85(10) . .
Gd1A O1A Gd1A 94.31(19) 2_655 .
C22A O2A Gd2A 132.5(4) . .
C22A O2A Gd1A 132.2(4) . .
Gd2A O2A Gd1A 95.33(14) . .
Gd1A O3A Gd1A 96.09(14) 2_655 .
Gd1A O3A Gd2A 97.06(14) 2_655 .
Gd1A O3A Gd2A 96.72(13) . .
Gd1A O3A H3AO 120.4 2_655 .
Gd1A O3A H3AO 120.4 . .
Gd2A O3A H3AO 120.4 . .
C10A N1A C9A 115.2(4) . .
C10A N1A Gd1A 117.2(4) . .
C9A N1A Gd1A 107.4(3) . .
C10A N1A H1A 105.3 . .
C9A N1A H1A 105.3 . .
Gd1A N1A H1A 105.3 . .
C15A N2A C16A 114.7(4) . .
C15A N2A Gd1A 113.8(4) . .
C16A N2A Gd1A 106.5(3) . .
C15A N2A H2A 107.1 . .
C16A N2A H2A 107.1 . .
Gd1A N2A H2A 107.1 . .
C28A N3A C27A 115.2(5) . .
C28A N3A Gd2A 113.9(4) . .
C27A N3A Gd2A 106.8(4) . .
C28A N3A H3A 106.8 . .
C27A N3A H3A 106.8 . .
Gd2A N3A H3A 106.8 . .
O1A C1A C2A 121.0(3) . .
O1A C1A C2A 121.0(3) . 2_655
C2A C1A C2A 118.1(7) . 2_655
C3A C2A C1A 119.2(6) . .
C3A C2A C9A 121.5(5) . .
C1A C2A C9A 119.1(5) . .
C4A C3A C2A 123.0(6) . .
C4A C3A H3A1 118.5 . .
C2A C3A H3A1 118.5 . .
C3A C4A C3A 117.4(8) 2_655 .
C3A C4A C5A 121.3(4) 2_655 .
C3A C4A C5A 121.3(4) . .
C6A C5A C6A 121.5(13) . 2_655
C6A C5A C4A 119.2(6) . .
C6A C5A C4A 119.2(6) 2_655 .
C6A C5A C8A 46.6(6) . 2_655
C6A C5A C8A 107.0(3) 2_655 2_655
C4A C5A C8A 113.8(6) . 2_655
C6A C5A C8A 107.0(3) . .
C6A C5A C8A 46.6(6) 2_655 .
C4A C5A C8A 113.8(6) . .
C8A C5A C8A 132.3(12) 2_655 .
C6A C5A C7A 106.6(3) . .
C6A C5A C7A 59.9(6) 2_655 .
C4A C5A C7A 102.7(7) . .
C8A C5A C7A 62.6(5) 2_655 .
C8A C5A C7A 106.4(3) . .
C6A C5A C7A 59.9(6) . 2_655
C6A C5A C7A 106.6(3) 2_655 2_655
C4A C5A C7A 102.7(7) . 2_655
C8A C5A C7A 106.4(3) 2_655 2_655
C8A C5A C7A 62.6(5) . 2_655
C7A C5A C7A 154.6(13) . 2_655
C5A C6A H6A1 109.5 . .
C5A C6A H6A2 109.5 . .
H6A1 C6A H6A2 109.5 . .
C5A C6A H6A3 109.5 . .
H6A1 C6A H6A3 109.5 . .
H6A2 C6A H6A3 109.5 . .
C5A C7A H7A1 109.5 . .
C5A C7A H7A2 109.5 . .
H7A1 C7A H7A2 109.5 . .
C5A C7A H7A3 109.5 . .
H7A1 C7A H7A3 109.5 . .
H7A2 C7A H7A3 109.5 . .
C5A C8A H8A1 109.5 . .
C5A C8A H8A2 109.5 . .
H8A1 C8A H8A2 109.5 . .
C5A C8A H8A3 109.5 . .
H8A1 C8A H8A3 109.5 . .
H8A2 C8A H8A3 109.5 . .
C2A C9A N1A 108.6(5) . .
C2A C9A H9A1 110.0 . .
N1A C9A H9A1 110.0 . .
C2A C9A H9A2 110.0 . .
N1A C9A H9A2 110.0 . .
H9A1 C9A H9A2 108.4 . .
N1A C10A C15A 108.4(4) . .
N1A C10A C11A 111.7(5) . .
C15A C10A C11A 110.3(5) . .
N1A C10A H10A 108.8 . .
C15A C10A H10A 108.8 . .
C11A C10A H10A 108.8 . .
C12A C11A C10A 111.7(5) . .
C12A C11A H11A 109.3 . .
C10A C11A H11A 109.3 . .
C12A C11A H11B 109.3 . .
C10A C11A H11B 109.3 . .
H11A C11A H11B 107.9 . .
C13A C12A C11A 109.6(6) . .
C13A C12A H12A 109.8 . .
C11A C12A H12A 109.8 . .
C13A C12A H12B 109.8 . .
C11A C12A H12B 109.8 . .
H12A C12A H12B 108.2 . .
C12A C13A C14A 111.3(6) . .
C12A C13A H13A 109.4 . .
C14A C13A H13A 109.4 . .
C12A C13A H13B 109.4 . .
C14A C13A H13B 109.4 . .
H13A C13A H13B 108.0 . .
C13A C14A C15A 111.2(6) . .
C13A C14A H14A 109.4 . .
C15A C14A H14A 109.4 . .
C13A C14A H14B 109.4 . .
C15A C14A H14B 109.4 . .
H14A C14A H14B 108.0 . .
N2A C15A C10A 108.9(5) . .
N2A C15A C14A 113.4(5) . .
C10A C15A C14A 111.2(5) . .
N2A C15A H15A 107.7 . .
C10A C15A H15A 107.7 . .
C14A C15A H15A 107.7 . .
C17A C16A N2A 109.6(5) . .
C17A C16A H16A 109.7 . .
N2A C16A H16A 109.7 . .
C17A C16A H16B 109.7 . .
N2A C16A H16B 109.7 . .
H16A C16A H16B 108.2 . .
C18A C17A C22A 120.2(6) . .
C18A C17A C16A 118.3(6) . .
C22A C17A C16A 121.5(5) . .
C19A C18A C17A 123.0(7) . .
C19A C18A H18A 118.5 . .
C17A C18A H18A 118.5 . .
C18A C19A C20A 116.5(6) . .
C18A C19A C23A 123.0(7) . .
C20A C19A C23A 120.5(6) . .
C21A C20A C19A 121.8(7) . .
C21A C20A H20A 119.1 . .
C19A C20A H20A 119.1 . .
C22A C21A C20A 120.8(6) . .
C22A C21A C27A 120.8(5) . .
C20A C21A C27A 118.4(6) . .
O2A C22A C21A 122.2(5) . .
O2A C22A C17A 120.0(5) . .
C21A C22A C17A 117.8(5) . .
C19A C23A C24A 112.0(7) . .
C19A C23A C25Q 121.0(9) . .
C24A C23A C25Q 126.2(10) . .
C19A C23A C24Q 102.9(11) . .
C24A C23A C24Q 49.1(9) . .
C25Q C23A C24Q 106.9(3) . .
C19A C23A C26Q 111.4(11) . .
C24A C23A C26Q 58.3(9) . .
C25Q C23A C26Q 106.9(3) . .
C24Q C23A C26Q 106.7(3) . .
C19A C23A C25A 114.4(7) . .
C24A C23A C25A 106.9(3) . .
C25Q C23A C25A 42.7(8) . .
C24Q C23A C25A 67.6(8) . .
C26Q C23A C25A 133.9(11) . .
C19A C23A C26A 109.7(8) . .
C24A C23A C26A 106.9(3) . .
C25Q C23A C26A 64.7(8) . .
C24Q C23A C26A 145.7(12) . .
C26Q C23A C26A 51.5(8) . .
C25A C23A C26A 106.6(3) . .
C23A C24A H24A 109.5 . .
C23A C24A H24B 109.5 . .
H24A C24A H24B 109.5 . .
C23A C24A H24C 109.5 . .
H24A C24A H24C 109.5 . .
H24B C24A H24C 109.5 . .
C23A C25A H25A 109.5 . .
C23A C25A H25B 109.5 . .
H25A C25A H25B 109.5 . .
C23A C25A H25C 109.5 . .
H25A C25A H25C 109.5 . .
H25B C25A H25C 109.5 . .
C23A C26A H26A 109.5 . .
C23A C26A H26B 109.5 . .
H26A C26A H26B 109.5 . .
C23A C26A H26C 109.5 . .
H26A C26A H26C 109.5 . .
H26B C26A H26C 109.5 . .
C23A C24Q H24D 109.5 . .
C23A C24Q H24E 109.5 . .
H24D C24Q H24E 109.5 . .
C23A C24Q H24F 109.5 . .
H24D C24Q H24F 109.5 . .
H24E C24Q H24F 109.5 . .
C23A C25Q H25D 109.5 . .
C23A C25Q H25E 109.5 . .
H25D C25Q H25E 109.5 . .
C23A C25Q H25F 109.5 . .
H25D C25Q H25F 109.5 . .
H25E C25Q H25F 109.5 . .
C23A C26Q H26D 109.5 . .
C23A C26Q H26E 109.5 . .
H26D C26Q H26E 109.5 . .
C23A C26Q H26F 109.5 . .
H26D C26Q H26F 109.5 . .
H26E C26Q H26F 109.5 . .
N3A C27A C21A 110.4(5) . .
N3A C27A H27A 109.6 . .
C21A C27A H27A 109.6 . .
N3A C27A H27B 109.6 . .
C21A C27A H27B 109.6 . .
H27A C27A H27B 108.1 . .
N3A C28A C28A 107.3(5) . 2_655
N3A C28A C29A 113.1(6) . .
C28A C28A C29A 111.7(5) 2_655 .
N3A C28A H28A 108.2 . .
C28A C28A H28A 108.2 2_655 .
C29A C28A H28A 108.2 . .
C30A C29A C28A 113.7(7) . .
C30A C29A H29A 108.8 . .
C28A C29A H29A 108.8 . .
C30A C29A H29B 108.8 . .
C28A C29A H29B 108.8 . .
H29A C29A H29B 107.7 . .
C30A C30A C29A 111.8(6) 2_655 .
C30A C30A H30A 109.3 2_655 .
C29A C30A H30A 109.3 . .
C30A C30A H30B 109.3 2_655 .
C29A C30A H30B 109.3 . .
H30A C30A H30B 107.9 . .
O5A N4A O4A 120.01(14) . .
O5A N4A O6Q 110.2(8) . .
O4A N4A O6Q 120.06(15) . .
O5A N4A O6A 120.15(14) . .
O4A N4A O6A 119.80(14) . .
O6Q N4A O6A 30.1(8) . .
O5A N4A O5Q 37.7(7) . .
O4A N4A O5Q 119.79(15) . .
O6Q N4A O5Q 119.83(16) . .
O6A N4A O5Q 108.5(8) . .
N4A O4A Gd1A 143.6(3) . .
C1MA O1MA Gd2A 125.8(5) . .
C1MA O1MA H1MA 109.5 . .
Gd2A O1MA H1MA 102.6 . .
O1MA C1MA H1M1 109.5 . .
O1MA C1MA H1M2 109.5 . .
H1M1 C1MA H1M2 109.5 . .
O1MA C1MA H1M3 109.5 . .
H1M1 C1MA H1M3 109.5 . .
H1M2 C1MA H1M3 109.5 . .
O4B Gd1B O3B 131.87(16) . 2_556
O4B Gd1B O1B 99.09(12) . .
O3B Gd1B O1B 75.29(13) 2_556 .
O4B Gd1B O2B 87.50(17) . .
O3B Gd1B O2B 74.61(15) 2_556 .
O1B Gd1B O2B 144.62(15) . .
O4B Gd1B O3B 71.50(16) . .
O3B Gd1B O3B 60.81(17) 2_556 .
O1B Gd1B O3B 74.70(13) . .
O2B Gd1B O3B 74.63(14) . .
O4B Gd1B O1WB 152.59(18) . .
O3B Gd1B O1WB 75.27(14) 2_556 .
O1B Gd1B O1WB 82.98(11) . .
O2B Gd1B O1WB 106.69(15) . .
O3B Gd1B O1WB 134.30(14) . .
O4B Gd1B N2B 81.23(15) . .
O3B Gd1B N2B 132.39(15) 2_556 .
O1B Gd1B N2B 141.10(16) . .
O2B Gd1B N2B 74.17(16) . .
O3B Gd1B N2B 139.02(16) . .
O1WB Gd1B N2B 80.38(16) . .
O4B Gd1B N1B 77.1(2) . .
O3B Gd1B N1B 141.46(16) 2_556 .
O1B Gd1B N1B 75.16(16) . .
O2B Gd1B N1B 139.80(17) . .
O3B Gd1B N1B 131.71(15) . .
O1WB Gd1B N1B 77.06(17) . .
N2B Gd1B N1B 66.95(16) . .
O4B Gd1B Gd1B 102.93(11) . 2_556
O3B Gd1B Gd1B 42.32(10) 2_556 2_556
O1B Gd1B Gd1B 42.08(11) . 2_556
O2B Gd1B Gd1B 102.53(11) . 2_556
O3B Gd1B Gd1B 41.62(10) . 2_556
O1WB Gd1B Gd1B 96.81(11) . 2_556
N2B Gd1B Gd1B 174.70(11) . 2_556
N1B Gd1B Gd1B 116.96(12) . 2_556
O4B Gd1B Gd2B 97.03(15) . .
O3B Gd1B Gd2B 41.37(10) 2_556 .
O1B Gd1B Gd2B 102.13(11) . .
O2B Gd1B Gd2B 42.50(11) . .
O3B Gd1B Gd2B 41.46(9) . .
O1WB Gd1B Gd2B 109.33(11) . .
N2B Gd1B Gd2B 116.52(12) . .
N1B Gd1B Gd2B 172.88(13) . .
Gd1B Gd1B Gd2B 60.041(9) 2_556 .
O3B Gd2B O3B 61.37(19) . 2_556
O3B Gd2B O7B 80.38(15) . .
O3B Gd2B O7B 139.53(14) 2_556 .
O3B Gd2B O7B 139.53(14) . 2_556
O3B Gd2B O7B 80.38(15) 2_556 2_556
O7B Gd2B O7B 139.6(2) . 2_556
O3B Gd2B O2B 74.47(14) . 2_556
O3B Gd2B O2B 75.08(14) 2_556 2_556
O7B Gd2B O2B 82.74(17) . 2_556
O7B Gd2B O2B 109.70(17) 2_556 2_556
O3B Gd2B O2B 75.08(14) . .
O3B Gd2B O2B 74.47(14) 2_556 .
O7B Gd2B O2B 109.70(17) . .
O7B Gd2B O2B 82.74(17) 2_556 .
O2B Gd2B O2B 144.44(19) 2_556 .
O3B Gd2B N3B 139.79(16) . 2_556
O3B Gd2B N3B 132.53(18) 2_556 2_556
O7B Gd2B N3B 70.30(17) . 2_556
O7B Gd2B N3B 76.07(17) 2_556 2_556
O2B Gd2B N3B 75.05(17) 2_556 2_556
O2B Gd2B N3B 140.28(17) . 2_556
O3B Gd2B N3B 132.53(18) . .
O3B Gd2B N3B 139.79(16) 2_556 .
O7B Gd2B N3B 76.07(17) . .
O7B Gd2B N3B 70.30(17) 2_556 .
O2B Gd2B N3B 140.28(17) 2_556 .
O2B Gd2B N3B 75.05(17) . .
N3B Gd2B N3B 66.3(3) 2_556 .
O3B Gd2B Gd1B 41.44(10) . 2_556
O3B Gd2B Gd1B 42.23(10) 2_556 2_556
O7B Gd2B Gd1B 100.03(12) . 2_556
O7B Gd2B Gd1B 115.08(12) 2_556 2_556
O2B Gd2B Gd1B 42.26(9) 2_556 2_556
O2B Gd2B Gd1B 102.18(10) . 2_556
N3B Gd2B Gd1B 117.14(15) 2_556 2_556
N3B Gd2B Gd1B 173.84(14) . 2_556
O3B Gd2B Gd1B 42.23(10) . .
O3B Gd2B Gd1B 41.44(10) 2_556 .
O7B Gd2B Gd1B 115.08(12) . .
O7B Gd2B Gd1B 100.03(12) 2_556 .
O2B Gd2B Gd1B 102.18(10) 2_556 .
O2B Gd2B Gd1B 42.26(9) . .
N3B Gd2B Gd1B 173.84(14) 2_556 .
N3B Gd2B Gd1B 117.14(14) . .
Gd1B Gd2B Gd1B 59.919(19) 2_556 .
C1B O1B Gd1B 132.08(11) . 2_556
C1B O1B Gd1B 132.08(11) . .
Gd1B O1B Gd1B 95.8(2) 2_556 .
C22B O2B Gd1B 132.6(4) . .
C22B O2B Gd2B 132.1(4) . .
Gd1B O2B Gd2B 95.24(14) . .
Gd2B O3B Gd1B 97.19(15) . 2_556
Gd2B O3B Gd1B 96.31(14) . .
Gd1B O3B Gd1B 96.07(14) 2_556 .
Gd2B O3B H3BO 120.5 . .
Gd1B O3B H3BO 120.5 2_556 .
Gd1B O3B H3BO 120.5 . .
C10B N1B C9B 112.8(5) . .
C10B N1B Gd1B 114.5(4) . .
C9B N1B Gd1B 106.7(4) . .
C10B N1B H1B 107.5 . .
C9B N1B H1B 107.5 . .
Gd1B N1B H1B 107.5 . .
C15B N2B C16B 114.3(5) . .
C15B N2B Gd1B 116.5(4) . .
C16B N2B Gd1B 106.2(3) . .
C15B N2B H2B 106.4 . .
C16B N2B H2B 106.4 . .
Gd1B N2B H2B 106.4 . .
C28B N3B C27B 113.4(6) . .
C28B N3B Gd2B 116.9(5) . .
C27B N3B Gd2B 107.3(4) . .
C28B N3B H3B 106.2 . .
C27B N3B H3B 106.2 . .
Gd2B N3B H3B 106.2 . .
O1B C1B C2B 120.7(4) . 2_556
O1B C1B C2B 120.7(4) . .
C2B C1B C2B 118.6(9) 2_556 .
C3B C2B C1B 118.8(8) . .
C3B C2B C9B 119.4(7) . .
C1B C2B C9B 121.7(6) . .
C4B C3B C2B 124.3(9) . .
C4B C3B H3B1 117.9 . .
C2B C3B H3B1 117.9 . .
C3B C4B C3B 115.3(11) 2_556 .
C3B C4B C5B 122.4(5) 2_556 .
C3B C4B C5B 122.4(5) . .
C4B C5B C8B 118.9(10) . 2_556
C4B C5B C8B 118.9(10) . .
C8B C5B C8B 122(2) 2_556 .
C4B C5B C6B 111.7(8) . 2_556
C8B C5B C6B 106.9(3) 2_556 2_556
C8B C5B C6B 49.6(8) . 2_556
C4B C5B C6B 111.7(8) . .
C8B C5B C6B 49.6(8) 2_556 .
C8B C5B C6B 106.9(3) . .
C6B C5B C6B 136.6(16) 2_556 .
C4B C5B C7B 105.2(9) . .
C8B C5B C7B 57.2(7) 2_556 .
C8B C5B C7B 106.8(3) . .
C6B C5B C7B 61.3(7) 2_556 .
C6B C5B C7B 106.6(3) . .
C4B C5B C7B 105.2(9) . 2_556
C8B C5B C7B 106.8(3) 2_556 2_556
C8B C5B C7B 57.2(7) . 2_556
C6B C5B C7B 106.6(3) 2_556 2_556
C6B C5B C7B 61.3(7) . 2_556
C7B C5B C7B 149.5(17) . 2_556
C5B C6B H6B1 109.5 . .
C5B C6B H6B2 109.5 . .
H6B1 C6B H6B2 109.5 . .
C5B C6B H6B3 109.5 . .
H6B1 C6B H6B3 109.5 . .
H6B2 C6B H6B3 109.5 . .
C5B C7B H7B1 109.5 . .
C5B C7B H7B2 109.5 . .
H7B1 C7B H7B2 109.5 . .
C5B C7B H7B3 109.5 . .
H7B1 C7B H7B3 109.5 . .
H7B2 C7B H7B3 109.5 . .
C5B C8B H8B1 109.5 . .
C5B C8B H8B2 109.5 . .
H8B1 C8B H8B2 109.5 . .
C5B C8B H8B3 109.5 . .
H8B1 C8B H8B3 109.5 . .
H8B2 C8B H8B3 109.5 . .
C2B C9B N1B 108.0(6) . .
C2B C9B H9B1 110.1 . .
N1B C9B H9B1 110.1 . .
C2B C9B H9B2 110.1 . .
N1B C9B H9B2 110.1 . .
H9B1 C9B H9B2 108.4 . .
N1B C10B C15B 108.1(5) . .
N1B C10B C11B 112.4(5) . .
C15B C10B C11B 110.6(5) . .
N1B C10B H10B 108.5 . .
C15B C10B H10B 108.5 . .
C11B C10B H10B 108.5 . .
C12B C11B C10B 110.4(6) . .
C12B C11B H11C 109.6 . .
C10B C11B H11C 109.6 . .
C12B C11B H11D 109.6 . .
C10B C11B H11D 109.6 . .
H11C C11B H11D 108.1 . .
C13B C12B C11B 111.2(5) . .
C13B C12B H12C 109.4 . .
C11B C12B H12C 109.4 . .
C13B C12B H12D 109.4 . .
C11B C12B H12D 109.4 . .
H12C C12B H12D 108.0 . .
C12B C13B C14B 109.9(5) . .
C12B C13B H13C 109.7 . .
C14B C13B H13C 109.7 . .
C12B C13B H13D 109.7 . .
C14B C13B H13D 109.7 . .
H13C C13B H13D 108.2 . .
C13B C14B C15B 111.8(6) . .
C13B C14B H14C 109.2 . .
C15B C14B H14C 109.2 . .
C13B C14B H14D 109.2 . .
C15B C14B H14D 109.2 . .
H14C C14B H14D 107.9 . .
N2B C15B C10B 108.8(5) . .
N2B C15B C14B 113.2(5) . .
C10B C15B C14B 110.7(5) . .
N2B C15B H15B 108.0 . .
C10B C15B H15B 108.0 . .
C14B C15B H15B 108.0 . .
N2B C16B C17B 109.4(5) . .
N2B C16B H16C 109.8 . .
C17B C16B H16C 109.8 . .
N2B C16B H16D 109.8 . .
C17B C16B H16D 109.8 . .
H16C C16B H16D 108.2 . .
C22B C17B C18B 120.0(6) . .
C22B C17B C16B 119.7(5) . .
C18B C17B C16B 120.2(6) . .
C19B C18B C17B 123.3(7) . .
C19B C18B H18B 118.3 . .
C17B C18B H18B 118.3 . .
C18B C19B C20B 116.5(6) . .
C18B C19B C23B 122.1(7) . .
C20B C19B C23B 121.3(6) . .
C21B C20B C19B 121.7(7) . .
C21B C20B H20B 119.2 . .
C19B C20B H20B 119.2 . .
C20B C21B C22B 120.2(6) . .
C20B C21B C27B 119.0(6) . .
C22B C21B C27B 120.6(6) . .
O2B C22B C17B 121.4(5) . .
O2B C22B C21B 120.4(6) . .
C17B C22B C21B 118.2(6) . .
C19B C23B C26E 118.0(12) . .
C19B C23B C24B 116.6(8) . .
C26E C23B C24B 124.6(12) . .
C19B C23B C25B 109.2(8) . .
C26E C23B C25B 63.0(10) . .
C24B C23B C25B 106.9(3) . .
C19B C23B C24E 114.4(13) . .
C26E C23B C24E 106.9(3) . .
C24B C23B C24E 38.6(12) . .
C25B C23B C24E 133.7(14) . .
C19B C23B C25E 103.1(15) . .
C26E C23B C25E 106.9(3) . .
C24B C23B C25E 68.9(12) . .
C25B C23B C25E 46.9(10) . .
C24E C23B C25E 106.8(3) . .
C19B C23B C26B 110.2(9) . .
C26E C23B C26B 44.3(10) . .
C24B C23B C26B 106.8(3) . .
C25B C23B C26B 106.8(3) . .
C24E C23B C26B 72.2(11) . .
C25E C23B C26B 143.8(14) . .
C23B C24B H24G 109.5 . .
C23B C24B H24H 109.5 . .
H24G C24B H24H 109.5 . .
C23B C24B H24I 109.5 . .
H24G C24B H24I 109.5 . .
H24H C24B H24I 109.5 . .
C23B C25B H25G 109.5 . .
C23B C25B H25H 109.5 . .
H25G C25B H25H 109.5 . .
C23B C25B H25I 109.5 . .
H25G C25B H25I 109.5 . .
H25H C25B H25I 109.5 . .
C23B C26B H26G 109.5 . .
C23B C26B H26H 109.5 . .
H26G C26B H26H 109.5 . .
C23B C26B H26I 109.5 . .
H26G C26B H26I 109.5 . .
H26H C26B H26I 109.5 . .
C23B C24E H24J 109.5 . .
C23B C24E H24K 109.5 . .
H24J C24E H24K 109.5 . .
C23B C24E H24L 109.5 . .
H24J C24E H24L 109.5 . .
H24K C24E H24L 109.5 . .
C23B C25E H25J 109.5 . .
C23B C25E H25K 109.5 . .
H25J C25E H25K 109.5 . .
C23B C25E H25L 109.5 . .
H25J C25E H25L 109.5 . .
H25K C25E H25L 109.5 . .
C23B C26E H26J 109.5 . .
C23B C26E H26K 109.5 . .
H26J C26E H26K 109.5 . .
C23B C26E H26L 109.5 . .
H26J C26E H26L 109.5 . .
H26K C26E H26L 109.5 . .
N3B C27B C21B 110.2(5) . .
N3B C27B H27C 109.6 . .
C21B C27B H27C 109.6 . .
N3B C27B H27D 109.6 . .
C21B C27B H27D 109.6 . .
H27C C27B H27D 108.1 . .
N3B C28B C29B 114.9(7) . .
N3B C28B C28B 107.5(5) . 2_556
C29B C28B C28B 109.8(6) . 2_556
N3B C28B H28B 108.2 . .
C29B C28B H28B 108.2 . .
C28B C28B H28B 108.2 2_556 .
C30B C29B C28B 113.6(9) . .
C30B C29B H29C 108.8 . .
C28B C29B H29C 108.8 . .
C30B C29B H29D 108.8 . .
C28B C29B H29D 108.8 . .
H29C C29B H29D 107.7 . .
C29B C30B C30B 111.3(7) . 2_556
C29B C30B H30C 109.4 . .
C30B C30B H30C 109.4 2_556 .
C29B C30B H30D 109.4 . .
C30B C30B H30D 109.4 2_556 .
H30C C30B H30D 108.0 . .
O4B N4B O5B 119.89(15) . .
O4B N4B O6B 119.81(14) . .
O5B N4B O6B 120.17(15) . .
O4B N4B O6E 119.94(15) . .
O5B N4B O6E 111.2(8) . .
O6B N4B O6E 27.2(9) . .
O4B N4B O5E 119.87(15) . .
O5B N4B O5E 35.3(7) . .
O6B N4B O5E 110.8(8) . .
O6E N4B O5E 119.97(15) . .
N4B O4B Gd1B 144.4(3) . .
O9B N5B O7B 121.8(6) . .
O9B N5B O8B 119.5(6) . .
O7B N5B O8B 118.6(5) . .
N5B O7B Gd2B 132.4(4) . .
O12 N6 O10 121.9(6) . .
O12 N6 O11 118.9(6) . .
O10 N6 O11 119.1(6) . .
C2M O2M H2M 109.5 . .
O2M C2M H2M1 109.5 . .
O2M C2M H2M2 109.5 . .
H2M1 C2M H2M2 109.5 . .
O2M C2M H2M3 109.5 . .
H2M1 C2M H2M3 109.5 . .
H2M2 C2M H2M3 109.5 . .
C3M O3M H3M 109.5 . .
O3M C3M H3M1 109.5 . .
O3M C3M H3M2 109.5 . .
H3M1 C3M H3M2 109.5 . .
O3M C3M H3M3 109.5 . .
H3M1 C3M H3M3 109.5 . .
H3M2 C3M H3M3 109.5 . .
C4M O4M H4M 109.5 . .
O4M C4M H4M1 109.5 . .
O4M C4M H4M2 109.5 . .
H4M1 C4M H4M2 109.5 . .
O4M C4M H4M3 109.5 . .
H4M1 C4M H4M3 109.5 . .
H4M2 C4M H4M3 109.5 . .

loop_
_geom_bond_atom_site_label_1
_geom_bond_atom_site_label_2
_geom_bond_distance
_geom_bond_site_symmetry_2
Gd1A O3A 2.375(4) 2_655
Gd1A O3A 2.387(4) .
Gd1A O4A 2.405(4) .
Gd1A O1WA 2.414(4) .
Gd1A O1A 2.415(4) .
Gd1A O2A 2.428(4) .
Gd1A N1A 2.496(5) .
Gd1A N2A 2.543(4) .
Gd1A Gd1A 3.5410(15) 2_655
Gd1A Gd2A 3.5722(8) .
Gd2A O3A 2.393(4) .
Gd2A O3A 2.393(4) 2_655
Gd2A O2A 2.404(4) .
Gd2A O2A 2.404(4) 2_655
Gd2A O1MA 2.438(4) 2_655
Gd2A O1MA 2.438(4) .
Gd2A N3A 2.553(5) 2_655
Gd2A N3A 2.553(5) .
Gd2A Gd1A 3.5722(8) 2_655
O1A C1A 1.372(9) .
O1A Gd1A 2.415(4) 2_655
O2A C22A 1.361(7) .
O3A Gd1A 2.375(4) 2_655
O3A H3AO 1.0000 .
N1A C10A 1.486(7) .
N1A C9A 1.504(8) .
N1A H1A 0.9300 .
N2A C15A 1.483(8) .
N2A C16A 1.499(8) .
N2A H2A 0.9300 .
N3A C28A 1.481(8) .
N3A C27A 1.489(8) .
N3A H3A 0.9300 .
C1A C2A 1.416(7) .
C1A C2A 1.416(7) 2_655
C2A C3A 1.374(8) .
C2A C9A 1.491(8) .
C3A C4A 1.373(8) .
C3A H3A1 0.9500 .
C4A C3A 1.373(8) 2_655
C4A C5A 1.529(12) .
C5A C6A 1.527(2) .
C5A C6A 1.527(2) 2_655
C5A C8A 1.530(2) 2_655
C5A C8A 1.530(2) .
C5A C7A 1.535(2) .
C5A C7A 1.535(2) 2_655
C6A H6A1 0.9800 .
C6A H6A2 0.9800 .
C6A H6A3 0.9800 .
C7A H7A1 0.9800 .
C7A H7A2 0.9800 .
C7A H7A3 0.9800 .
C8A H8A1 0.9800 .
C8A H8A2 0.9800 .
C8A H8A3 0.9800 .
C9A H9A1 0.9900 .
C9A H9A2 0.9900 .
C10A C15A 1.488(8) .
C10A C11A 1.542(8) .
C10A H10A 1.0000 .
C11A C12A 1.532(10) .
C11A H11A 0.9900 .
C11A H11B 0.9900 .
C12A C13A 1.525(11) .
C12A H12A 0.9900 .
C12A H12B 0.9900 .
C13A C14A 1.530(10) .
C13A H13A 0.9900 .
C13A H13B 0.9900 .
C14A C15A 1.545(9) .
C14A H14A 0.9900 .
C14A H14B 0.9900 .
C15A H15A 1.0000 .
C16A C17A 1.498(9) .
C16A H16A 0.9900 .
C16A H16B 0.9900 .
C17A C18A 1.379(8) .
C17A C22A 1.408(9) .
C18A C19A 1.372(10) .
C18A H18A 0.9500 .
C19A C20A 1.402(10) .
C19A C23A 1.521(8) .
C20A C21A 1.389(8) .
C20A H20A 0.9500 .
C21A C22A 1.382(8) .
C21A C27A 1.500(9) .
C23A C24A 1.527(2) .
C23A C25Q 1.527(2) .
C23A C24Q 1.530(2) .
C23A C26Q 1.530(2) .
C23A C25A 1.531(2) .
C23A C26A 1.531(2) .
C24A H24A 0.9800 .
C24A H24B 0.9800 .
C24A H24C 0.9800 .
C25A H25A 0.9800 .
C25A H25B 0.9800 .
C25A H25C 0.9800 .
C26A H26A 0.9800 .
C26A H26B 0.9800 .
C26A H26C 0.9800 .
C24Q H24D 0.9800 .
C24Q H24E 0.9800 .
C24Q H24F 0.9800 .
C25Q H25D 0.9800 .
C25Q H25E 0.9800 .
C25Q H25F 0.9800 .
C26Q H26D 0.9800 .
C26Q H26E 0.9800 .
C26Q H26F 0.9800 .
C27A H27A 0.9900 .
C27A H27B 0.9900 .
C28A C28A 1.522(14) 2_655
C28A C29A 1.524(9) .
C28A H28A 1.0000 .
C29A C30A 1.521(10) .
C29A H29A 0.9900 .
C29A H29B 0.9900 .
C30A C30A 1.477(17) 2_655
C30A H30A 0.9900 .
C30A H30B 0.9900 .
N4A O5A 1.242(2) .
N4A O4A 1.242(2) .
N4A O6Q 1.242(2) .
N4A O6A 1.243(2) .
N4A O5Q 1.243(2) .
O1MA C1MA 1.415(5) .
O1MA H1MA 0.8400 .
C1MA H1M1 0.9800 .
C1MA H1M2 0.9800 .
C1MA H1M3 0.9800 .
Gd1B O4B 2.358(4) .
Gd1B O3B 2.373(4) 2_556
Gd1B O1B 2.394(4) .
Gd1B O2B 2.402(4) .
Gd1B O3B 2.405(4) .
Gd1B O1WB 2.413(4) .
Gd1B N2B 2.500(5) .
Gd1B N1B 2.532(5) .
Gd1B Gd1B 3.5529(10) 2_556
Gd1B Gd2B 3.5572(7) .
Gd2B O3B 2.370(4) .
Gd2B O3B 2.370(4) 2_556
Gd2B O7B 2.397(5) .
Gd2B O7B 2.397(5) 2_556
Gd2B O2B 2.413(5) 2_556
Gd2B O2B 2.413(5) .
Gd2B N3B 2.523(5) 2_556
Gd2B N3B 2.523(5) .
Gd2B Gd1B 3.5572(7) 2_556
O1B C1B 1.372(11) .
O1B Gd1B 2.394(4) 2_556
O2B C22B 1.374(7) .
O3B Gd1B 2.373(4) 2_556
O3B H3BO 1.0000 .
N1B C10B 1.479(8) .
N1B C9B 1.523(8) .
N1B H1B 0.9300 .
N2B C15B 1.471(8) .
N2B C16B 1.489(7) .
N2B H2B 0.9300 .
N3B C28B 1.448(9) .
N3B C27B 1.479(10) .
N3B H3B 0.9300 .
C1B C2B 1.399(8) 2_556
C1B C2B 1.399(8) .
C2B C3B 1.396(11) .
C2B C9B 1.490(11) .
C3B C4B 1.369(12) .
C3B H3B1 0.9500 .
C4B C3B 1.369(12) 2_556
C4B C5B 1.502(16) .
C5B C8B 1.528(2) 2_556
C5B C8B 1.528(2) .
C5B C6B 1.530(2) 2_556
C5B C6B 1.530(2) .
C5B C7B 1.532(2) .
C5B C7B 1.532(2) 2_556
C6B H6B1 0.9800 .
C6B H6B2 0.9800 .
C6B H6B3 0.9800 .
C7B H7B1 0.9800 .
C7B H7B2 0.9800 .
C7B H7B3 0.9800 .
C8B H8B1 0.9800 .
C8B H8B2 0.9800 .
C8B H8B3 0.9800 .
C9B H9B1 0.9900 .
C9B H9B2 0.9900 .
C10B C15B 1.515(8) .
C10B C11B 1.550(9) .
C10B H10B 1.0000 .
C11B C12B 1.550(9) .
C11B H11C 0.9900 .
C11B H11D 0.9900 .
C12B C13B 1.516(9) .
C12B H12C 0.9900 .
C12B H12D 0.9900 .
C13B C14B 1.517(9) .
C13B H13C 0.9900 .
C13B H13D 0.9900 .
C14B C15B 1.536(9) .
C14B H14C 0.9900 .
C14B H14D 0.9900 .
C15B H15B 1.0000 .
C16B C17B 1.498(9) .
C16B H16C 0.9900 .
C16B H16D 0.9900 .
C17B C22B 1.390(9) .
C17B C18B 1.407(9) .
C18B C19B 1.356(10) .
C18B H18B 0.9500 .
C19B C20B 1.418(11) .
C19B C23B 1.525(9) .
C20B C21B 1.397(10) .
C20B H20B 0.9500 .
C21B C22B 1.404(9) .
C21B C27B 1.503(10) .
C23B C26E 1.529(2) .
C23B C24B 1.529(2) .
C23B C25B 1.529(2) .
C23B C24E 1.530(2) .
C23B C25E 1.530(2) .
C23B C26B 1.531(2) .
C24B H24G 0.9800 .
C24B H24H 0.9800 .
C24B H24I 0.9800 .
C25B H25G 0.9800 .
C25B H25H 0.9800 .
C25B H25I 0.9800 .
C26B H26G 0.9800 .
C26B H26H 0.9800 .
C26B H26I 0.9800 .
C24E H24J 0.9800 .
C24E H24K 0.9800 .
C24E H24L 0.9800 .
C25E H25J 0.9800 .
C25E H25K 0.9800 .
C25E H25L 0.9800 .
C26E H26J 0.9800 .
C26E H26K 0.9800 .
C26E H26L 0.9800 .
C27B H27C 0.9900 .
C27B H27D 0.9900 .
C28B C29B 1.538(10) .
C28B C28B 1.579(18) 2_556
C28B H28B 1.0000 .
C29B C30B 1.523(13) .
C29B H29C 0.9900 .
C29B H29D 0.9900 .
C30B C30B 1.54(2) 2_556
C30B H30C 0.9900 .
C30B H30D 0.9900 .
N4B O4B 1.242(2) .
N4B O5B 1.242(2) .
N4B O6B 1.242(2) .
N4B O6E 1.242(2) .
N4B O5E 1.243(2) .
N5B O9B 1.240(2) .
N5B O7B 1.241(2) .
N5B O8B 1.243(2) .
N6 O12 1.227(7) .
N6 O10 1.241(7) .
N6 O11 1.268(7) .
O2M C2M 1.415(5) .
O2M H2M 0.8400 .
C2M H2M1 0.9800 .
C2M H2M2 0.9800 .
C2M H2M3 0.9800 .
O3M C3M 1.414(5) .
O3M H3M 0.8400 .
C3M H3M1 0.9800 .
C3M H3M2 0.9800 .
C3M H3M3 0.9800 .
O4M C4M 1.414(6) .
O4M H4M 0.8400 .
C4M H4M1 0.9800 .
C4M H4M2 0.9800 .
C4M H4M3 0.9800 .

loop_
_geom_hbond_atom_site_label_D
_geom_hbond_atom_site_label_H
_geom_hbond_atom_site_label_A
_geom_hbond_distance_DH
_geom_hbond_distance_HA
_geom_hbond_distance_DA
_geom_hbond_angle_DHA
_geom_hbond_site_symmetry_A
O3A H3AO O6A 1.00 2.17 2.975(11) 137 .
O3A H3AO O6Q 1.00 1.98 2.815(8) 140 .
O3A H3AO O11 1.00 2.28 3.002(6) 128 2_655
N3A H3A O4M 0.93 2.47 3.344(9) 157 4
O1MA H1MA O11 0.84 1.85 2.689(7) 174 .
O3B H3BO O8B 1.00 2.29 2.970(8) 124 .
O3B H3BO O3M 1.00 2.31 3.134(7) 139 2_556
N2B H2B O5B 0.93 2.27 3.099(11) 147 .
N2B H2B O5E 0.93 2.27 3.039(10) 140 .
O2M H2M O8B 0.84 2.56 3.231(8) 137 .
O2M H2M O9B 0.84 1.98 2.795(9) 163 .
O3M H3M O4B 0.84 2.16 2.881(7) 144 2_556
O3M H3M O6B 0.84 2.27 3.044(10) 154 2_556
O3M H3M O6E 0.84 2.22 3.009(10) 157 2_556
O4M H4M O4A 0.84 2.57 3.375(8) 161 .
O4M H4M O5A 0.84 2.16 2.810(10) 134 .
O4M H4M O5Q 0.84 2.34 3.049(15) 143 .

loop_
_geom_torsion_atom_site_label_1
_geom_torsion_atom_site_label_2
_geom_torsion_atom_site_label_3
_geom_torsion_atom_site_label_4
_geom_torsion
_geom_torsion_site_symmetry_1
_geom_torsion_site_symmetry_4
O3A Gd1A Gd2A O3A -99.4(2) 2_655 .
O4A Gd1A Gd2A O3A 37.40(19) . .
O1WA Gd1A Gd2A O3A -157.94(17) . .
O1A Gd1A Gd2A O3A -49.51(14) . .
O2A Gd1A Gd2A O3A 129.2(2) . .
N1A Gd1A Gd2A O3A -97.5(13) . .
N2A Gd1A Gd2A O3A 121.12(19) . .
Gd1A Gd1A Gd2A O3A -49.51(14) 2_655 .
O3A Gd1A Gd2A O3A 99.4(2) . 2_655
O4A Gd1A Gd2A O3A 136.82(18) . 2_655
O1WA Gd1A Gd2A O3A -58.52(16) . 2_655
O1A Gd1A Gd2A O3A 49.91(13) . 2_655
O2A Gd1A Gd2A O3A -131.4(2) . 2_655
N1A Gd1A Gd2A O3A 2.0(13) . 2_655
N2A Gd1A Gd2A O3A -139.46(17) . 2_655
Gd1A Gd1A Gd2A O3A 49.91(13) 2_655 2_655
O3A Gd1A Gd2A O2A 131.4(2) 2_655 .
O3A Gd1A Gd2A O2A -129.2(2) . .
O4A Gd1A Gd2A O2A -91.78(19) . .
O1WA Gd1A Gd2A O2A 72.88(18) . .
O1A Gd1A Gd2A O2A -178.69(15) . .
N1A Gd1A Gd2A O2A 133.3(13) . .
N2A Gd1A Gd2A O2A -8.06(19) . .
Gd1A Gd1A Gd2A O2A -178.69(15) 2_655 .
O3A Gd1A Gd2A O2A -49.01(16) 2_655 2_655
O3A Gd1A Gd2A O2A 50.42(17) . 2_655
O4A Gd1A Gd2A O2A 87.81(16) . 2_655
O1WA Gd1A Gd2A O2A -107.53(14) . 2_655
O1A Gd1A Gd2A O2A 0.91(10) . 2_655
O2A Gd1A Gd2A O2A 179.60(4) . 2_655
N1A Gd1A Gd2A O2A -47.1(13) . 2_655
N2A Gd1A Gd2A O2A 171.53(16) . 2_655
Gd1A Gd1A Gd2A O2A 0.91(10) 2_655 2_655
O3A Gd1A Gd2A O1MA -154.65(17) 2_655 2_655
O3A Gd1A Gd2A O1MA -55.23(18) . 2_655
O4A Gd1A Gd2A O1MA -17.83(17) . 2_655
O1WA Gd1A Gd2A O1MA 146.83(15) . 2_655
O1A Gd1A Gd2A O1MA -104.73(11) . 2_655
O2A Gd1A Gd2A O1MA 73.96(18) . 2_655
N1A Gd1A Gd2A O1MA -152.7(13) . 2_655
N2A Gd1A Gd2A O1MA 65.89(16) . 2_655
Gd1A Gd1A Gd2A O1MA -104.73(11) 2_655 2_655
O3A Gd1A Gd2A O1MA 40.67(17) 2_655 .
O3A Gd1A Gd2A O1MA 140.09(18) . .
O4A Gd1A Gd2A O1MA 177.49(17) . .
O1WA Gd1A Gd2A O1MA -17.85(15) . .
O1A Gd1A Gd2A O1MA 90.58(11) . .
O2A Gd1A Gd2A O1MA -90.73(19) . .
N1A Gd1A Gd2A O1MA 42.6(13) . .
N2A Gd1A Gd2A O1MA -98.79(16) . .
Gd1A Gd1A Gd2A O1MA 90.58(11) 2_655 .
O3A Gd1A Gd2A N3A -107.5(12) 2_655 2_655
O3A Gd1A Gd2A N3A -8.0(12) . 2_655
O4A Gd1A Gd2A N3A 29.3(12) . 2_655
O1WA Gd1A Gd2A N3A -166.0(12) . 2_655
O1A Gd1A Gd2A N3A -57.6(12) . 2_655
O2A Gd1A Gd2A N3A 121.1(12) . 2_655
N1A Gd1A Gd2A N3A -105.5(17) . 2_655
N2A Gd1A Gd2A N3A 113.1(12) . 2_655
Gd1A Gd1A Gd2A N3A -57.6(12) 2_655 2_655
O3A Gd1A Gd2A N3A 124.30(19) 2_655 .
O3A Gd1A Gd2A N3A -136.3(2) . .
O4A Gd1A Gd2A N3A -98.88(18) . .
O1WA Gd1A Gd2A N3A 65.78(17) . .
O1A Gd1A Gd2A N3A 174.21(14) . .
O2A Gd1A Gd2A N3A -7.1(2) . .
N1A Gd1A Gd2A N3A 126.2(12) . .
N2A Gd1A Gd2A N3A -15.16(18) . .
Gd1A Gd1A Gd2A N3A 174.21(14) 2_655 .
O3A Gd1A Gd2A Gd1A -49.91(13) 2_655 2_655
O3A Gd1A Gd2A Gd1A 49.51(14) . 2_655
O4A Gd1A Gd2A Gd1A 86.91(12) . 2_655
O1WA Gd1A Gd2A Gd1A -108.43(10) . 2_655
O1A Gd1A Gd2A Gd1A 0.0 . 2_655
O2A Gd1A Gd2A Gd1A 178.69(15) . 2_655
N1A Gd1A Gd2A Gd1A -48.0(12) . 2_655
N2A Gd1A Gd2A Gd1A 170.63(12) . 2_655
O3A Gd1A O1A C1A -148.34(9) 2_655 .
O3A Gd1A O1A C1A 148.49(9) . .
O4A Gd1A O1A C1A 69.36(10) . .
O1WA Gd1A O1A C1A -77.88(11) . .
O2A Gd1A O1A C1A 178.46(17) . .
N1A Gd1A O1A C1A -3.93(12) . .
N2A Gd1A O1A C1A 12.60(16) . .
Gd1A Gd1A O1A C1A 180.0 2_655 .
Gd2A Gd1A O1A C1A 180.0 . .
O3A Gd1A O1A Gd1A 31.66(9) 2_655 2_655
O3A Gd1A O1A Gd1A -31.51(9) . 2_655
O4A Gd1A O1A Gd1A -110.64(10) . 2_655
O1WA Gd1A O1A Gd1A 102.12(11) . 2_655
O2A Gd1A O1A Gd1A -1.54(17) . 2_655
N1A Gd1A O1A Gd1A 176.07(12) . 2_655
N2A Gd1A O1A Gd1A -167.40(16) . 2_655
Gd2A Gd1A O1A Gd1A 0.0 . 2_655
O3A Gd2A O2A C22A 149.1(5) . .
O3A Gd2A O2A C22A -147.8(5) 2_655 .
O2A Gd2A O2A C22A -179.3(5) 2_655 .
O1MA Gd2A O2A C22A 73.4(5) 2_655 .
O1MA Gd2A O2A C22A -77.2(5) . .
N3A Gd2A O2A C22A 9.6(6) 2_655 .
N3A Gd2A O2A C22A -5.1(4) . .
Gd1A Gd2A O2A C22A -178.6(5) . .
Gd1A Gd2A O2A C22A -179.8(4) 2_655 .
O3A Gd2A O2A Gd1A -32.26(13) . .
O3A Gd2A O2A Gd1A 30.81(13) 2_655 .
O2A Gd2A O2A Gd1A -0.68(8) 2_655 .
O1MA Gd2A O2A Gd1A -108.03(15) 2_655 .
O1MA Gd2A O2A Gd1A 101.39(15) . .
N3A Gd2A O2A Gd1A -171.81(19) 2_655 .
N3A Gd2A O2A Gd1A 173.46(18) . .
Gd1A Gd2A O2A Gd1A -1.15(13) 2_655 .
O3A Gd1A O2A C22A 147.5(5) 2_655 .
O3A Gd1A O2A C22A -149.0(5) . .
O4A Gd1A O2A C22A -77.7(5) . .
O1WA Gd1A O2A C22A 70.7(4) . .
O1A Gd1A O2A C22A -179.2(4) . .
N1A Gd1A O2A C22A 4.5(6) . .
N2A Gd1A O2A C22A -8.8(4) . .
Gd1A Gd1A O2A C22A 179.8(4) 2_655 .
Gd2A Gd1A O2A C22A 178.6(5) . .
O3A Gd1A O2A Gd2A -31.09(13) 2_655 .
O3A Gd1A O2A Gd2A 32.41(13) . .
O4A Gd1A O2A Gd2A 103.73(15) . .
O1WA Gd1A O2A Gd2A -107.93(15) . .
O1A Gd1A O2A Gd2A 2.2(2) . .
N1A Gd1A O2A Gd2A -174.11(18) . .
N2A Gd1A O2A Gd2A 172.61(17) . .
Gd1A Gd1A O2A Gd2A 1.16(13) 2_655 .
O3A Gd1A O3A Gd1A -49.28(16) 2_655 2_655
O4A Gd1A O3A Gd1A 117.40(16) . 2_655
O1WA Gd1A O3A Gd1A -65.9(2) . 2_655
O1A Gd1A O3A Gd1A 32.21(10) . 2_655
O2A Gd1A O3A Gd1A -130.55(16) . 2_655
N1A Gd1A O3A Gd1A 74.5(2) . 2_655
N2A Gd1A O3A Gd1A 174.89(16) . 2_655
Gd2A Gd1A O3A Gd1A -97.88(16) . 2_655
O3A Gd1A O3A Gd2A 48.60(11) 2_655 .
O4A Gd1A O3A Gd2A -144.72(17) . .
O1WA Gd1A O3A Gd2A 32.0(2) . .
O1A Gd1A O3A Gd2A 130.08(13) . .
O2A Gd1A O3A Gd2A -32.68(13) . .
N1A Gd1A O3A Gd2A 172.37(17) . .
N2A Gd1A O3A Gd2A -87.2(2) . .
Gd1A Gd1A O3A Gd2A 97.88(16) 2_655 .
O3A Gd2A O3A Gd1A 48.70(12) 2_655 2_655
O2A Gd2A O3A Gd1A 130.00(15) . 2_655
O2A Gd2A O3A Gd1A -31.70(13) 2_655 2_655
O1MA Gd2A O3A Gd1A -139.96(16) 2_655 2_655
O1MA Gd2A O3A Gd1A 36.8(2) . 2_655
N3A Gd2A O3A Gd1A -84.1(2) 2_655 2_655
N3A Gd2A O3A Gd1A 170.88(18) . 2_655
Gd1A Gd2A O3A Gd1A 97.02(16) . 2_655
O3A Gd2A O3A Gd1A -48.32(11) 2_655 .
O2A Gd2A O3A Gd1A 32.98(13) . .
O2A Gd2A O3A Gd1A -128.72(16) 2_655 .
O1MA Gd2A O3A Gd1A 123.03(16) 2_655 .
O1MA Gd2A O3A Gd1A -60.2(2) . .
N3A Gd2A O3A Gd1A 178.85(17) 2_655 .
N3A Gd2A O3A Gd1A 73.9(2) . .
Gd1A Gd2A O3A Gd1A -97.02(16) 2_655 .
O3A Gd1A N1A C10A -129.4(4) 2_655 .
O3A Gd1A N1A C10A 137.0(4) . .
O4A Gd1A N1A C10A 92.6(4) . .
O1WA Gd1A N1A C10A -70.0(4) . .
O1A Gd1A N1A C10A 179.8(4) . .
O2A Gd1A N1A C10A -2.3(5) . .
N2A Gd1A N1A C10A 11.7(4) . .
Gd1A Gd1A N1A C10A -177.2(3) 2_655 .
Gd2A Gd1A N1A C10A -131.2(11) . .
O3A Gd1A N1A C9A 2.1(4) 2_655 .
O3A Gd1A N1A C9A -91.4(4) . .
O4A Gd1A N1A C9A -135.8(4) . .
O1WA Gd1A N1A C9A 61.5(3) . .
O1A Gd1A N1A C9A -48.6(3) . .
O2A Gd1A N1A C9A 129.2(3) . .
N2A Gd1A N1A C9A 143.2(4) . .
Gd1A Gd1A N1A C9A -45.6(4) 2_655 .
Gd2A Gd1A N1A C9A 0.4(15) . .
O3A Gd1A N2A C15A 150.1(3) 2_655 .
O3A Gd1A N2A C15A -116.4(4) . .
O4A Gd1A N2A C15A -57.8(4) . .
O1WA Gd1A N2A C15A 102.4(4) . .
O1A Gd1A N2A C15A 1.3(4) . .
O2A Gd1A N2A C15A -170.4(4) . .
N1A Gd1A N2A C15A 18.6(3) . .
Gd1A Gd1A N2A C15A -92.9(9) 2_655 .
Gd2A Gd1A N2A C15A -164.8(3) . .
O3A Gd1A N2A C16A -82.5(4) 2_655 .
O3A Gd1A N2A C16A 11.0(4) . .
O4A Gd1A N2A C16A 69.5(4) . .
O1WA Gd1A N2A C16A -130.2(4) . .
O1A Gd1A N2A C16A 128.7(3) . .
O2A Gd1A N2A C16A -43.0(3) . .
N1A Gd1A N2A C16A 146.0(4) . .
Gd1A Gd1A N2A C16A 34.5(11) 2_655 .
Gd2A Gd1A N2A C16A -37.5(4) . .
O3A Gd2A N3A C28A 145.9(4) . .
O3A Gd2A N3A C28A -120.8(4) 2_655 .
O2A Gd2A N3A C28A -173.3(5) . .
O2A Gd2A N3A C28A 1.4(6) 2_655 .
O1MA Gd2A N3A C28A 97.5(4) 2_655 .
O1MA Gd2A N3A C28A -65.5(4) . .
N3A Gd2A N3A C28A 16.9(3) 2_655 .
Gd1A Gd2A N3A C28A -168.3(4) . .
Gd1A Gd2A N3A C28A -113.6(11) 2_655 .
O3A Gd2A N3A C27A -85.8(4) . .
O3A Gd2A N3A C27A 7.6(5) 2_655 .
O2A Gd2A N3A C27A -45.0(4) . .
O2A Gd2A N3A C27A 129.7(4) 2_655 .
O1MA Gd2A N3A C27A -134.2(4) 2_655 .
O1MA Gd2A N3A C27A 62.9(4) . .
N3A Gd2A N3A C27A 145.2(5) 2_655 .
Gd1A Gd2A N3A C27A -40.0(4) . .
Gd1A Gd2A N3A C27A 14.8(14) 2_655 .
Gd1A O1A C1A C2A -148.0(3) 2_655 .
Gd1A O1A C1A C2A 32.0(3) . .
Gd1A O1A C1A C2A 32.0(3) 2_655 2_655
Gd1A O1A C1A C2A -148.0(3) . 2_655
O1A C1A C2A C3A -179.7(5) . .
C2A C1A C2A C3A 0.3(5) 2_655 .
O1A C1A C2A C9A -4.0(6) . .
C2A C1A C2A C9A 176.0(6) 2_655 .
C1A C2A C3A C4A -0.6(9) . .
C9A C2A C3A C4A -176.2(5) . .
C2A C3A C4A C3A 0.3(5) . 2_655
C2A C3A C4A C5A -179.7(5) . .
C3A C4A C5A C6A -117.5(7) 2_655 .
C3A C4A C5A C6A 62.5(7) . .
C3A C4A C5A C6A 62.5(7) 2_655 2_655
C3A C4A C5A C6A -117.5(7) . 2_655
C3A C4A C5A C8A -169.7(7) 2_655 2_655
C3A C4A C5A C8A 10.3(7) . 2_655
C3A C4A C5A C8A 10.3(7) 2_655 .
C3A C4A C5A C8A -169.7(7) . .
C3A C4A C5A C7A 124.9(7) 2_655 .
C3A C4A C5A C7A -55.1(7) . .
C3A C4A C5A C7A -55.1(7) 2_655 2_655
C3A C4A C5A C7A 124.9(7) . 2_655
C3A C2A C9A N1A 115.0(7) . .
C1A C2A C9A N1A -60.6(7) . .
C10A N1A C9A C2A -138.4(5) . .
Gd1A N1A C9A C2A 89.0(5) . .
C9A N1A C10A C15A -167.7(5) . .
Gd1A N1A C10A C15A -39.9(6) . .
C9A N1A C10A C11A 70.5(7) . .
Gd1A N1A C10A C11A -161.6(4) . .
N1A C10A C11A C12A 178.5(6) . .
C15A C10A C11A C12A 57.9(7) . .
C10A C11A C12A C13A -56.9(8) . .
C11A C12A C13A C14A 55.7(8) . .
C12A C13A C14A C15A -55.4(8) . .
C16A N2A C15A C10A -169.5(4) . .
Gd1A N2A C15A C10A -46.5(5) . .
C16A N2A C15A C14A 66.1(6) . .
Gd1A N2A C15A C14A -170.9(4) . .
N1A C10A C15A N2A 55.4(6) . .
C11A C10A C15A N2A 178.0(5) . .
N1A C10A C15A C14A -178.9(5) . .
C11A C10A C15A C14A -56.3(7) . .
C13A C14A C15A N2A 179.1(6) . .
C13A C14A C15A C10A 55.9(8) . .
C15A N2A C16A C17A -148.8(5) . .
Gd1A N2A C16A C17A 84.4(5) . .
N2A C16A C17A C18A 111.8(6) . .
N2A C16A C17A C22A -65.7(7) . .
C22A C17A C18A C19A -1.0(10) . .
C16A C17A C18A C19A -178.5(6) . .
C17A C18A C19A C20A -1.7(10) . .
C17A C18A C19A C23A 175.1(6) . .
C18A C19A C20A C21A 2.9(9) . .
C23A C19A C20A C21A -174.0(6) . .
C19A C20A C21A C22A -1.5(9) . .
C19A C20A C21A C27A 179.6(6) . .
Gd2A O2A C22A C21A 31.0(7) . .
Gd1A O2A C22A C21A -147.2(4) . .
Gd2A O2A C22A C17A -149.3(4) . .
Gd1A O2A C22A C17A 32.5(7) . .
C20A C21A C22A O2A 178.4(5) . .
C27A C21A C22A O2A -2.7(8) . .
C20A C21A C22A C17A -1.3(8) . .
C27A C21A C22A C17A 177.6(5) . .
C18A C17A C22A O2A -177.2(5) . .
C16A C17A C22A O2A 0.2(8) . .
C18A C17A C22A C21A 2.5(8) . .
C16A C17A C22A C21A 179.9(5) . .
C18A C19A C23A C24A 62.9(8) . .
C20A C19A C23A C24A -120.4(7) . .
C18A C19A C23A C25Q -127.2(10) . .
C20A C19A C23A C25Q 49.5(11) . .
C18A C19A C23A C24Q 113.7(11) . .
C20A C19A C23A C24Q -69.6(10) . .
C18A C19A C23A C26Q -0.4(12) . .
C20A C19A C23A C26Q 176.3(10) . .
C18A C19A C23A C25A -175.3(7) . .
C20A C19A C23A C25A 1.4(9) . .
C18A C19A C23A C26A -55.6(8) . .
C20A C19A C23A C26A 121.1(7) . .
C28A N3A C27A C21A -148.4(6) . .
Gd2A N3A C27A C21A 84.0(5) . .
C22A C21A C27A N3A -61.5(7) . .
C20A C21A C27A N3A 117.4(6) . .
C27A N3A C28A C28A -171.3(6) . 2_655
Gd2A N3A C28A C28A -47.4(8) . 2_655
C27A N3A C28A C29A 65.0(8) . .
Gd2A N3A C28A C29A -171.0(5) . .
N3A C28A C29A C30A 172.3(7) . .
C28A C28A C29A C30A 51.1(11) 2_655 .
C28A C29A C30A C30A -53.5(13) . 2_655
O5A N4A O4A Gd1A -157.9(9) . .
O6Q N4A O4A Gd1A -15.2(16) . .
O6A N4A O4A Gd1A 19.7(15) . .
O5Q N4A O4A Gd1A 158.3(11) . .
O3A Gd1A O4A N4A 32.5(8) 2_655 .
O3A Gd1A O4A N4A 15.5(7) . .
O1WA Gd1A O4A N4A -160.3(7) . .
O1A Gd1A O4A N4A 92.2(8) . .
O2A Gd1A O4A N4A -53.5(8) . .
N1A Gd1A O4A N4A 167.3(8) . .
N2A Gd1A O4A N4A -122.9(8) . .
Gd1A Gd1A O4A N4A 52.2(8) 2_655 .
Gd2A Gd1A O4A N4A -9.0(8) . .
O3A Gd2A O1MA C1MA -68.4(6) . .
O3A Gd2A O1MA C1MA -79.2(6) 2_655 .
O2A Gd2A O1MA C1MA -149.6(6) . .
O2A Gd2A O1MA C1MA -4.2(6) 2_655 .
O1MA Gd2A O1MA C1MA 105.4(6) 2_655 .
N3A Gd2A O1MA C1MA 71.2(6) 2_655 .
N3A Gd2A O1MA C1MA 139.7(6) . .
Gd1A Gd2A O1MA C1MA -105.6(6) . .
Gd1A Gd2A O1MA C1MA -44.8(6) 2_655 .
O4B Gd1B Gd2B O3B -51.52(18) . .
O3B Gd1B Gd2B O3B 99.8(2) 2_556 .
O1B Gd1B Gd2B O3B 49.39(15) . .
O2B Gd1B Gd2B O3B -130.0(2) . .
O1WB Gd1B Gd2B O3B 136.12(18) . .
N2B Gd1B Gd2B O3B -135.2(2) . .
N1B Gd1B Gd2B O3B -17.4(10) . .
Gd1B Gd1B Gd2B O3B 49.39(15) 2_556 .
O4B Gd1B Gd2B O3B -151.35(18) . 2_556
O1B Gd1B Gd2B O3B -50.44(14) . 2_556
O2B Gd1B Gd2B O3B 130.2(2) . 2_556
O3B Gd1B Gd2B O3B -99.8(2) . 2_556
O1WB Gd1B Gd2B O3B 36.28(18) . 2_556
N2B Gd1B Gd2B O3B 124.98(19) . 2_556
N1B Gd1B Gd2B O3B -117.3(10) . 2_556
Gd1B Gd1B Gd2B O3B -50.44(14) 2_556 2_556
O4B Gd1B Gd2B O7B -13.71(18) . .
O3B Gd1B Gd2B O7B 137.6(2) 2_556 .
O1B Gd1B Gd2B O7B 87.20(14) . .
O2B Gd1B Gd2B O7B -92.2(2) . .
O3B Gd1B Gd2B O7B 37.8(2) . .
O1WB Gd1B Gd2B O7B 173.93(19) . .
N2B Gd1B Gd2B O7B -97.38(19) . .
N1B Gd1B Gd2B O7B 20.4(10) . .
Gd1B Gd1B Gd2B O7B 87.20(14) 2_556 .
O4B Gd1B Gd2B O7B 145.83(17) . 2_556
O3B Gd1B Gd2B O7B -62.82(19) 2_556 2_556
O1B Gd1B Gd2B O7B -113.27(13) . 2_556
O2B Gd1B Gd2B O7B 67.3(2) . 2_556
O3B Gd1B Gd2B O7B -162.7(2) . 2_556
O1WB Gd1B Gd2B O7B -26.54(17) . 2_556
N2B Gd1B Gd2B O7B 62.15(18) . 2_556
N1B Gd1B Gd2B O7B 180(27) . 2_556
Gd1B Gd1B Gd2B O7B -113.27(13) 2_556 2_556
O4B Gd1B Gd2B O2B -101.32(15) . 2_556
O3B Gd1B Gd2B O2B 50.03(18) 2_556 2_556
O1B Gd1B Gd2B O2B -0.41(10) . 2_556
O2B Gd1B Gd2B O2B -179.81(5) . 2_556
O3B Gd1B Gd2B O2B -49.81(18) . 2_556
O1WB Gd1B Gd2B O2B 86.31(15) . 2_556
N2B Gd1B Gd2B O2B 175.01(16) . 2_556
N1B Gd1B Gd2B O2B -67.2(10) . 2_556
Gd1B Gd1B Gd2B O2B -0.41(10) 2_556 2_556
O4B Gd1B Gd2B O2B 78.49(18) . .
O3B Gd1B Gd2B O2B -130.2(2) 2_556 .
O1B Gd1B Gd2B O2B 179.40(15) . .
O3B Gd1B Gd2B O2B 130.0(2) . .
O1WB Gd1B Gd2B O2B -93.87(19) . .
N2B Gd1B Gd2B O2B -5.2(2) . .
N1B Gd1B Gd2B O2B 112.6(10) . .
Gd1B Gd1B Gd2B O2B 179.40(15) 2_556 .
O4B Gd1B Gd2B N3B -163.9(12) . 2_556
O3B Gd1B Gd2B N3B -12.6(12) 2_556 2_556
O1B Gd1B Gd2B N3B -63.0(12) . 2_556
O2B Gd1B Gd2B N3B 117.6(12) . 2_556
O3B Gd1B Gd2B N3B -112.4(12) . 2_556
O1WB Gd1B Gd2B N3B 23.7(12) . 2_556
N2B Gd1B Gd2B N3B 112.4(12) . 2_556
N1B Gd1B Gd2B N3B -129.9(16) . 2_556
Gd1B Gd1B Gd2B N3B -63.0(12) 2_556 2_556
O4B Gd1B Gd2B N3B 72.92(18) . .
O3B Gd1B Gd2B N3B -135.7(2) 2_556 .
O1B Gd1B Gd2B N3B 173.83(14) . .
O2B Gd1B Gd2B N3B -5.6(2) . .
O3B Gd1B Gd2B N3B 124.4(2) . .
O1WB Gd1B Gd2B N3B -99.44(18) . .
N2B Gd1B Gd2B N3B -10.75(19) . .
N1B Gd1B Gd2B N3B 107.0(10) . .
Gd1B Gd1B Gd2B N3B 173.83(14) 2_556 .
O4B Gd1B Gd2B Gd1B -100.91(11) . 2_556
O3B Gd1B Gd2B Gd1B 50.44(14) 2_556 2_556
O1B Gd1B Gd2B Gd1B 0.0 . 2_556
O2B Gd1B Gd2B Gd1B -179.40(15) . 2_556
O3B Gd1B Gd2B Gd1B -49.39(15) . 2_556
O1WB Gd1B Gd2B Gd1B 86.73(11) . 2_556
N2B Gd1B Gd2B Gd1B 175.42(13) . 2_556
N1B Gd1B Gd2B Gd1B -66.8(10) . 2_556
O4B Gd1B O1B C1B -80.73(14) . .
O3B Gd1B O1B C1B 148.21(10) 2_556 .
O2B Gd1B O1B C1B -179.30(18) . .
O3B Gd1B O1B C1B -148.59(10) . .
O1WB Gd1B O1B C1B 71.66(11) . .
N2B Gd1B O1B C1B 6.53(18) . .
N1B Gd1B O1B C1B -6.77(14) . .
Gd1B Gd1B O1B C1B 180.000(1) 2_556 .
Gd2B Gd1B O1B C1B 180.0 . .
O4B Gd1B O1B Gd1B 99.27(14) . 2_556
O3B Gd1B O1B Gd1B -31.79(10) 2_556 2_556
O2B Gd1B O1B Gd1B 0.70(18) . 2_556
O3B Gd1B O1B Gd1B 31.41(10) . 2_556
O1WB Gd1B O1B Gd1B -108.34(11) . 2_556
N2B Gd1B O1B Gd1B -173.47(18) . 2_556
N1B Gd1B O1B Gd1B 173.23(14) . 2_556
Gd2B Gd1B O1B Gd1B 0.0 . 2_556
O4B Gd1B O2B C22B 79.7(5) . .
O3B Gd1B O2B C22B -145.5(5) 2_556 .
O1B Gd1B O2B C22B -178.1(4) . .
O3B Gd1B O2B C22B 151.2(5) . .
O1WB Gd1B O2B C22B -76.4(5) . .
N2B Gd1B O2B C22B -1.9(4) . .
N1B Gd1B O2B C22B 13.2(6) . .
Gd1B Gd1B O2B C22B -177.6(4) 2_556 .
Gd2B Gd1B O2B C22B -177.1(5) . .
O4B Gd1B O2B Gd2B -103.23(16) . .
O3B Gd1B O2B Gd2B 31.59(13) 2_556 .
O1B Gd1B O2B Gd2B -1.0(3) . .
O3B Gd1B O2B Gd2B -31.73(13) . .
O1WB Gd1B O2B Gd2B 100.63(16) . .
N2B Gd1B O2B Gd2B 175.18(18) . .
N1B Gd1B O2B Gd2B -169.8(2) . .
Gd1B Gd1B O2B Gd2B -0.53(13) 2_556 .
O3B Gd2B O2B C22B -150.7(5) . .
O3B Gd2B O2B C22B 145.4(5) 2_556 .
O7B Gd2B O2B C22B -76.9(5) . .
O7B Gd2B O2B C22B 63.4(5) 2_556 .
O2B Gd2B O2B C22B 177.4(5) 2_556 .
N3B Gd2B O2B C22B 5.6(6) 2_556 .
N3B Gd2B O2B C22B -8.1(4) . .
Gd1B Gd2B O2B C22B 177.6(4) 2_556 .
Gd1B Gd2B O2B C22B 177.1(5) . .
O3B Gd2B O2B Gd1B 32.19(13) . .
O3B Gd2B O2B Gd1B -31.67(13) 2_556 .
O7B Gd2B O2B Gd1B 105.99(16) . .
O7B Gd2B O2B Gd1B -113.65(16) 2_556 .
O2B Gd2B O2B Gd1B 0.31(8) 2_556 .
N3B Gd2B O2B Gd1B -171.4(2) 2_556 .
N3B Gd2B O2B Gd1B 174.87(19) . .
Gd1B Gd2B O2B Gd1B 0.53(13) 2_556 .
O3B Gd2B O3B Gd1B -48.98(13) 2_556 2_556
O7B Gd2B O3B Gd1B 117.32(18) . 2_556
O7B Gd2B O3B Gd1B -70.1(3) 2_556 2_556
O2B Gd2B O3B Gd1B 32.24(13) 2_556 2_556
O2B Gd2B O3B Gd1B -129.17(16) . 2_556
N3B Gd2B O3B Gd1B 74.2(3) 2_556 2_556
N3B Gd2B O3B Gd1B 178.18(17) . 2_556
Gd1B Gd2B O3B Gd1B -96.96(16) . 2_556
O3B Gd2B O3B Gd1B 47.98(12) 2_556 .
O7B Gd2B O3B Gd1B -145.73(19) . .
O7B Gd2B O3B Gd1B 26.9(3) 2_556 .
O2B Gd2B O3B Gd1B 129.20(16) 2_556 .
O2B Gd2B O3B Gd1B -32.22(13) . .
N3B Gd2B O3B Gd1B 171.2(2) 2_556 .
N3B Gd2B O3B Gd1B -84.9(2) . .
Gd1B Gd2B O3B Gd1B 96.96(16) 2_556 .
O4B Gd1B O3B Gd2B 124.99(19) . .
O3B Gd1B O3B Gd2B -48.24(11) 2_556 .
O1B Gd1B O3B Gd2B -129.69(14) . .
O2B Gd1B O3B Gd2B 32.45(14) . .
O1WB Gd1B O3B Gd2B -66.1(2) . .
N2B Gd1B O3B Gd2B 74.1(2) . .
N1B Gd1B O3B Gd2B 177.15(17) . .
Gd1B Gd1B O3B Gd2B -97.96(16) 2_556 .
O4B Gd1B O3B Gd1B -137.05(19) . 2_556
O3B Gd1B O3B Gd1B 49.72(17) 2_556 2_556
O1B Gd1B O3B Gd1B -31.73(10) . 2_556
O2B Gd1B O3B Gd1B 130.41(17) . 2_556
O1WB Gd1B O3B Gd1B 31.9(2) . 2_556
N2B Gd1B O3B Gd1B 172.02(17) . 2_556
N1B Gd1B O3B Gd1B -84.9(2) . 2_556
Gd2B Gd1B O3B Gd1B 97.96(16) . 2_556
O4B Gd1B N1B C10B -68.0(4) . .
O3B Gd1B N1B C10B 147.8(4) 2_556 .
O1B Gd1B N1B C10B -171.2(4) . .
O2B Gd1B N1B C10B 2.1(6) . .
O3B Gd1B N1B C10B -118.2(4) . .
O1WB Gd1B N1B C10B 102.8(4) . .
N2B Gd1B N1B C10B 17.8(4) . .
Gd1B Gd1B N1B C10B -166.1(4) 2_556 .
Gd2B Gd1B N1B C10B -102.8(10) . .
O4B Gd1B N1B C9B 57.5(4) . .
O3B Gd1B N1B C9B -86.8(5) 2_556 .
O1B Gd1B N1B C9B -45.7(4) . .
O2B Gd1B N1B C9B 127.6(4) . .
O3B Gd1B N1B C9B 7.3(5) . .
O1WB Gd1B N1B C9B -131.8(4) . .
N2B Gd1B N1B C9B 143.3(5) . .
Gd1B Gd1B N1B C9B -40.6(5) 2_556 .
Gd2B Gd1B N1B C9B 22.7(13) . .
O4B Gd1B N2B C15B 92.8(4) . .
O3B Gd1B N2B C15B -126.5(4) 2_556 .
O1B Gd1B N2B C15B -0.8(5) . .
O2B Gd1B N2B C15B -177.3(4) . .
O3B Gd1B N2B C15B 141.0(4) . .
O1WB Gd1B N2B C15B -66.7(4) . .
N1B Gd1B N2B C15B 13.2(4) . .
Gd1B Gd1B N2B C15B -125.1(12) 2_556 .
Gd2B Gd1B N2B C15B -173.6(4) . .
O4B Gd1B N2B C16B -138.6(4) . .
O3B Gd1B N2B C16B 2.1(5) 2_556 .
O1B Gd1B N2B C16B 127.8(3) . .
O2B Gd1B N2B C16B -48.7(4) . .
O3B Gd1B N2B C16B -90.4(4) . .
O1WB Gd1B N2B C16B 61.8(4) . .
N1B Gd1B N2B C16B 141.8(4) . .
Gd1B Gd1B N2B C16B 3.5(16) 2_556 .
Gd2B Gd1B N2B C16B -45.1(4) . .
O3B Gd2B N3B C28B -120.5(5) . .
O3B Gd2B N3B C28B 145.0(4) 2_556 .
O7B Gd2B N3B C28B -58.0(5) . .
O7B Gd2B N3B C28B 99.3(5) 2_556 .
O2B Gd2B N3B C28B 1.9(6) 2_556 .
O2B Gd2B N3B C28B -173.2(5) . .
N3B Gd2B N3B C28B 16.3(4) 2_556 .
Gd1B Gd2B N3B C28B -109.2(13) 2_556 .
Gd1B Gd2B N3B C28B -169.3(4) . .
O3B Gd2B N3B C27B 8.1(5) . .
O3B Gd2B N3B C27B -86.3(4) 2_556 .
O7B Gd2B N3B C27B 70.7(4) . .
O7B Gd2B N3B C27B -132.0(4) 2_556 .
O2B Gd2B N3B C27B 130.5(4) 2_556 .
O2B Gd2B N3B C27B -44.5(4) . .
N3B Gd2B N3B C27B 145.0(5) 2_556 .
Gd1B Gd2B N3B C27B 19.4(15) 2_556 .
Gd1B Gd2B N3B C27B -40.7(4) . .
Gd1B O1B C1B C2B 33.6(4) 2_556 2_556
Gd1B O1B C1B C2B -146.4(4) . 2_556
Gd1B O1B C1B C2B -146.4(4) 2_556 .
Gd1B O1B C1B C2B 33.6(4) . .
O1B C1B C2B C3B -179.3(6) . .
C2B C1B C2B C3B 0.7(6) 2_556 .
O1B C1B C2B C9B -2.8(8) . .
C2B C1B C2B C9B 177.2(8) 2_556 .
C1B C2B C3B C4B -1.5(13) . .
C9B C2B C3B C4B -178.1(7) . .
C2B C3B C4B C3B 0.8(6) . 2_556
C2B C3B C4B C5B -179.2(6) . .
C3B C4B C5B C8B 7.1(11) 2_556 2_556
C3B C4B C5B C8B -172.9(11) . 2_556
C3B C4B C5B C8B -172.9(11) 2_556 .
C3B C4B C5B C8B 7.1(11) . .
C3B C4B C5B C6B 132.3(9) 2_556 2_556
C3B C4B C5B C6B -47.7(9) . 2_556
C3B C4B C5B C6B -47.7(9) 2_556 .
C3B C4B C5B C6B 132.3(9) . .
C3B C4B C5B C7B 67.7(10) 2_556 .
C3B C4B C5B C7B -112.3(10) . .
C3B C4B C5B C7B -112.3(10) 2_556 2_556
C3B C4B C5B C7B 67.7(10) . 2_556
C3B C2B C9B N1B 114.3(8) . .
C1B C2B C9B N1B -62.2(8) . .
C10B N1B C9B C2B -148.3(6) . .
Gd1B N1B C9B C2B 85.2(5) . .
C9B N1B C10B C15B -167.4(5) . .
Gd1B N1B C10B C15B -45.2(6) . .
C9B N1B C10B C11B 70.2(7) . .
Gd1B N1B C10B C11B -167.6(4) . .
N1B C10B C11B C12B 176.4(5) . .
C15B C10B C11B C12B 55.5(7) . .
C10B C11B C12B C13B -56.4(7) . .
C11B C12B C13B C14B 57.1(8) . .
C12B C13B C14B C15B -57.6(8) . .
C16B N2B C15B C10B -165.9(5) . .
Gd1B N2B C15B C10B -41.4(6) . .
C16B N2B C15B C14B 70.5(7) . .
Gd1B N2B C15B C14B -165.0(4) . .
N1B C10B C15B N2B 55.7(7) . .
C11B C10B C15B N2B 179.2(5) . .
N1B C10B C15B C14B -179.2(5) . .
C11B C10B C15B C14B -55.8(7) . .
C13B C14B C15B N2B 180.0(5) . .
C13B C14B C15B C10B 57.4(7) . .
C15B N2B C16B C17B -142.0(5) . .
Gd1B N2B C16B C17B 88.2(5) . .
N2B C16B C17B C22B -60.9(7) . .
N2B C16B C17B C18B 115.9(6) . .
C22B C17B C18B C19B -0.7(10) . .
C16B C17B C18B C19B -177.5(7) . .
C17B C18B C19B C20B 1.3(12) . .
C17B C18B C19B C23B -177.7(7) . .
C18B C19B C20B C21B -0.3(13) . .
C23B C19B C20B C21B 178.7(8) . .
C19B C20B C21B C22B -1.4(13) . .
C19B C20B C21B C27B -176.4(8) . .
Gd1B O2B C22B C17B 29.5(8) . .
Gd2B O2B C22B C17B -146.6(5) . .
Gd1B O2B C22B C21B -149.9(5) . .
Gd2B O2B C22B C21B 34.0(8) . .
C18B C17B C22B O2B 179.6(5) . .
C16B C17B C22B O2B -3.6(9) . .
C18B C17B C22B C21B -1.0(9) . .
C16B C17B C22B C21B 175.8(6) . .
C20B C21B C22B O2B -178.6(7) . .
C27B C21B C22B O2B -3.6(10) . .
C20B C21B C22B C17B 2.0(10) . .
C27B C21B C22B C17B 177.0(6) . .
C18B C19B C23B C26E -1.3(16) . .
C20B C19B C23B C26E 179.8(13) . .
C18B C19B C23B C24B -171.2(8) . .
C20B C19B C23B C24B 9.9(11) . .
C18B C19B C23B C25B 67.6(10) . .
C20B C19B C23B C25B -111.3(9) . .
C18B C19B C23B C24E -128.3(14) . .
C20B C19B C23B C24E 52.8(15) . .
C18B C19B C23B C25E 116.2(14) . .
C20B C19B C23B C25E -62.8(14) . .
C18B C19B C23B C26B -49.3(10) . .
C20B C19B C23B C26B 131.7(9) . .
C28B N3B C27B C21B -144.2(6) . .
Gd2B N3B C27B C21B 85.2(5) . .
C20B C21B C27B N3B 112.9(8) . .
C22B C21B C27B N3B -62.1(8) . .
C27B N3B C28B C29B 68.8(8) . .
Gd2B N3B C28B C29B -165.5(5) . .
C27B N3B C28B C28B -168.7(6) . 2_556
Gd2B N3B C28B C28B -43.1(7) . 2_556
N3B C28B C29B C30B 176.6(8) . .
C28B C28B C29B C30B 55.3(10) 2_556 .
C28B C29B C30B C30B -54.8(13) . 2_556
O5B N4B O4B Gd1B 5.5(15) . .
O6B N4B O4B Gd1B -178.7(11) . .
O6E N4B O4B Gd1B 149.9(12) . .
O5E N4B O4B Gd1B -35.5(15) . .
O3B Gd1B O4B N4B -116.0(8) 2_556 .
O1B Gd1B O4B N4B 165.6(9) . .
O2B Gd1B O4B N4B -49.3(9) . .
O3B Gd1B O4B N4B -124.0(9) . .
O1WB Gd1B O4B N4B 73.4(10) . .
N2B Gd1B O4B N4B 25.0(9) . .
N1B Gd1B O4B N4B 93.2(9) . .
Gd1B Gd1B O4B N4B -151.6(8) 2_556 .
Gd2B Gd1B O4B N4B -90.8(9) . .
O9B N5B O7B Gd2B -160.0(5) . .
O8B N5B O7B Gd2B 24.7(10) . .
O3B Gd2B O7B N5B 29.1(6) . .
O3B Gd2B O7B N5B 47.8(7) 2_556 .
O7B Gd2B O7B N5B -143.5(6) 2_556 .
O2B Gd2B O7B N5B 104.5(6) 2_556 .
O2B Gd2B O7B N5B -41.2(6) . .
N3B Gd2B O7B N5B -178.9(6) 2_556 .
N3B Gd2B O7B N5B -109.4(6) . .
Gd1B Gd2B O7B N5B 65.7(6) 2_556 .
Gd1B Gd2B O7B N5B 4.4(6) . .
